data_7016497
loop_
_publ_author_name
'Femoni, C.'
'Iapalucci, M. C.'
'Longoni, G.'
'Zacchini, S.'

_publ_section_title
;
 The chemistry of hydridocarbonylferrates revisited: syntheses and
 structures of the new [H(2)Fe(4)(CO)(12)](2-) and [HFe(5)(CO)(14)](3-)
 anions, and the [Fe(DMF)(4)][Fe(4)(CO)(12)(\m(5)-\h(2)-CO)(\m-H)](2)
 adduct containing an unprecedented isocarbonyl.
;
_journal_issue 34
_journal_name_full 'Dalton transactions (Cambridge, England : 2003)'
_journal_page_first 8685
_journal_page_last 8694
_journal_paper_doi 10.1039/c1dt10648a
_journal_volume 40
_journal_year 2011
_chemical_formula_sum 'C28 H42 Fe4 N2 O12'
_chemical_formula_weight 822.04
_chemical_name_systematic
;
?
;
_space_group_IT_number 2
_symmetry_cell_setting triclinic
_symmetry_space_group_name_Hall '-P 1'
_symmetry_space_group_name_H-M 'P -1'
_atom_sites_solution_hydrogens geom
_atom_sites_solution_primary direct
_atom_sites_solution_secondary difmap
_audit_creation_method SHELXL-97
_cell_angle_alpha 100.303(3)
_cell_angle_beta 90.266(4)
_cell_angle_gamma 115.753(3)
_cell_formula_units_Z 4
_cell_length_a 11.526(3)
_cell_length_b 11.964(3)
_cell_length_c 29.604(7)
_cell_measurement_reflns_used 6136
_cell_measurement_temperature 294(2)
_cell_measurement_theta_max 21.3915
_cell_measurement_theta_min 2.146
_cell_volume 3601.9(16)
_computing_structure_refinement 'SHELXL-97 (Sheldrick, 1997)'
_computing_structure_solution 'SHELXS-97 (Sheldrick, 1990)'
_diffrn_ambient_temperature 294(2)
_diffrn_measured_fraction_theta_full 0.990
_diffrn_measured_fraction_theta_max 0.990
_diffrn_measurement_device_type 'CCD area detector'
_diffrn_measurement_method 'phi and omega scans'
_diffrn_radiation_monochromator graphite
_diffrn_radiation_source 'fine-focus sealed tube'
_diffrn_radiation_type MoK\a
_diffrn_radiation_wavelength 0.71073
_diffrn_reflns_av_R_equivalents 0.0592
_diffrn_reflns_av_sigmaI/netI 0.0789
_diffrn_reflns_limit_h_max 14
_diffrn_reflns_limit_h_min -14
_diffrn_reflns_limit_k_max 15
_diffrn_reflns_limit_k_min -15
_diffrn_reflns_limit_l_max 37
_diffrn_reflns_limit_l_min -37
_diffrn_reflns_number 39976
_diffrn_reflns_theta_full 27.00
_diffrn_reflns_theta_max 27.00
_diffrn_reflns_theta_min 1.92
_exptl_absorpt_coefficient_mu 1.637
_exptl_absorpt_correction_T_max 0.8278
_exptl_absorpt_correction_T_min 0.6851
_exptl_absorpt_correction_type empirical
_exptl_crystal_colour dark-brown
_exptl_crystal_density_diffrn 1.516
_exptl_crystal_density_method 'not measured'
_exptl_crystal_description prism
_exptl_crystal_F_000 1696
_exptl_crystal_size_max 0.25
_exptl_crystal_size_mid 0.22
_exptl_crystal_size_min 0.12
_refine_diff_density_max 1.473
_refine_diff_density_min -1.082
_refine_diff_density_rms 0.115
_refine_ls_extinction_method none
_refine_ls_goodness_of_fit_ref 1.023
_refine_ls_hydrogen_treatment mixed
_refine_ls_matrix_type full
_refine_ls_number_parameters 832
_refine_ls_number_reflns 15569
_refine_ls_number_restraints 533
_refine_ls_restrained_S_all 1.051
_refine_ls_R_factor_all 0.1429
_refine_ls_R_factor_gt 0.0770
_refine_ls_shift/su_max 0.001
_refine_ls_shift/su_mean 0.000
_refine_ls_structure_factor_coef Fsqd
_refine_ls_weighting_details 'calc w=1/[\s^2^(Fo^2^)+(0.1395P)^2^+0.0000P] where P=(Fo^2^+2Fc^2^)/3'
_refine_ls_weighting_scheme calc
_refine_ls_wR_factor_gt 0.2078
_refine_ls_wR_factor_ref 0.2580
_reflns_number_gt 7887
_reflns_number_total 15569
_reflns_threshold_expression >2sigma(I)
_cod_data_source_file c1dt10648a.txt
_cod_data_source_block p-1
_cod_original_cell_volume 3601.8(16)
_cod_original_sg_symbol_H-M P-1
_cod_database_code 7016497

loop_
_symmetry_equiv_pos_as_xyz
'x, y, z'
'-x, -y, -z'

loop_
_atom_site_label
_atom_site_type_symbol
_atom_site_fract_x
_atom_site_fract_y
_atom_site_fract_z
_atom_site_U_iso_or_equiv
_atom_site_adp_type
_atom_site_occupancy
_atom_site_symmetry_multiplicity
_atom_site_calc_flag
_atom_site_refinement_flags
_atom_site_disorder_assembly
_atom_site_disorder_group
Fe1 Fe 0.20527(9) 0.63540(9) 0.08690(3) 0.0548(3) Uani 1 1 d D . .
Fe2 Fe 0.37632(9) 0.78389(9) 0.15605(3) 0.0543(3) Uani 1 1 d D . .
Fe3 Fe 0.43322(9) 0.63597(9) 0.09742(3) 0.0519(3) Uani 1 1 d D . .
Fe4 Fe 0.27427(9) 0.54722(9) 0.15676(3) 0.0513(3) Uani 1 1 d D . .
H1 H 0.158(2) 0.522(3) 0.1172(14) 0.062 Uiso 1 1 d D . .
H2 H 0.4302(10) 0.6684(10) 0.1572(4) 0.062 Uiso 1 1 d D . .
C1 C 0.1317(8) 0.5008(8) 0.0409(3) 0.072(2) Uani 1 1 d . . .
C2 C 0.0715(8) 0.6664(7) 0.1034(3) 0.070(2) Uani 1 1 d . . .
C3 C 0.2618(7) 0.7522(8) 0.0527(3) 0.0660(19) Uani 1 1 d . . .
C4 C 0.4950(7) 0.8235(7) 0.1063(3) 0.0615(18) Uani 1 1 d . . .
C5 C 0.4295(8) 0.6149(7) 0.0375(3) 0.069(2) Uani 1 1 d . . .
C6 C 0.3362(7) 0.4606(7) 0.0995(2) 0.0587(17) Uani 1 1 d . . .
C7 C 0.1428(8) 0.4096(8) 0.1644(3) 0.078(2) Uani 1 1 d . . .
C8 C 0.5886(7) 0.6470(7) 0.1069(3) 0.0629(18) Uani 1 1 d . . .
C9 C 0.2405(7) 0.6892(7) 0.1934(3) 0.0622(18) Uani 1 1 d . . .
C10 C 0.4970(7) 0.8815(7) 0.2019(3) 0.0660(19) Uani 1 1 d . . .
C11 C 0.3127(7) 0.8907(7) 0.1527(2) 0.0621(18) Uani 1 1 d . . .
C12 C 0.3612(8) 0.5315(7) 0.2013(3) 0.068(2) Uani 1 1 d . . .
O1 O 0.0847(7) 0.4154(6) 0.0102(2) 0.110(2) Uani 1 1 d . . .
O2 O -0.0106(6) 0.6909(6) 0.1139(2) 0.100(2) Uani 1 1 d . . .
O3 O 0.2873(6) 0.8253(6) 0.0295(2) 0.0963(19) Uani 1 1 d . . .
O4 O 0.5639(5) 0.9083(5) 0.0903(2) 0.0867(17) Uani 1 1 d . . .
O5 O 0.4312(8) 0.5971(7) -0.0021(2) 0.110(2) Uani 1 1 d . . .
O6 O 0.3122(5) 0.3566(5) 0.08386(19) 0.0798(15) Uani 1 1 d . . .
O7 O 0.0564(6) 0.3169(6) 0.1692(3) 0.126(3) Uani 1 1 d . . .
O8 O 0.6911(5) 0.6543(6) 0.1136(2) 0.0938(19) Uani 1 1 d . . .
O9 O 0.1700(5) 0.6983(5) 0.2193(2) 0.0813(16) Uani 1 1 d . . .
O10 O 0.5739(6) 0.9427(6) 0.2312(2) 0.102(2) Uani 1 1 d . . .
O11 O 0.2734(6) 0.9653(5) 0.1530(2) 0.0847(17) Uani 1 1 d . . .
O12 O 0.4177(7) 0.5214(8) 0.2314(2) 0.114(2) Uani 1 1 d . . .
Fe5 Fe 0.63094(11) 0.26470(11) 0.32280(4) 0.0642(3) Uani 0.944(2) 1 d PDU A 1
Fe5' Fe 0.656(2) 0.2057(19) 0.3381(7) 0.065(6) Uiso 0.056(2) 1 d P A 2
Fe6 Fe 0.54930(10) 0.31297(10) 0.40355(4) 0.0675(3) Uani 1 1 d D . .
Fe7 Fe 0.79222(11) 0.42199(11) 0.39381(4) 0.0647(4) Uani 0.944(2) 1 d PD A 1
Fe8 Fe 0.67945(10) 0.18656(10) 0.39865(4) 0.0578(3) Uani 0.944(2) 1 d PD A 1
H3 H 0.648(2) 0.1486(14) 0.3414(4) 0.069 Uiso 1 1 d D B 1
H4 H 0.6929(10) 0.3303(10) 0.4305(4) 0.069 Uiso 1 1 d D C 1
Fe7' Fe 0.6567(16) 0.4305(16) 0.3598(6) 0.051(5) Uiso 0.056(2) 1 d P A 2
Fe8' Fe 0.805(2) 0.364(2) 0.4062(8) 0.070(6) Uiso 0.056(2) 1 d P A 2
C21 C 0.7490(9) 0.2531(8) 0.2855(3) 0.078(2) Uani 1 1 d . . .
C22 C 0.6156(8) 0.3914(8) 0.3048(3) 0.081(2) Uani 1 1 d U . .
C23 C 0.4844(8) 0.1378(8) 0.2927(3) 0.075(2) Uani 1 1 d . . .
C24 C 0.6517(8) 0.4872(9) 0.4005(4) 0.091(3) Uani 1 1 d U A .
C25 C 0.4097(9) 0.2866(8) 0.3687(3) 0.073(2) Uani 1 1 d . A .
C26 C 0.4895(8) 0.1319(7) 0.4022(3) 0.069(2) Uani 1 1 d . A .
C27 C 0.4850(9) 0.3355(8) 0.4578(3) 0.083(2) Uani 1 1 d . A .
C28 C 0.7006(7) 0.0514(8) 0.3774(3) 0.070(2) Uani 1 1 d . . .
C29 C 0.7139(8) 0.1730(8) 0.4536(3) 0.069(2) Uani 1 1 d . . .
C30 C 0.8963(9) 0.5268(8) 0.4436(3) 0.079(2) Uani 1 1 d . . .
C31 C 0.8678(8) 0.5175(8) 0.3550(3) 0.076(2) Uani 1 1 d . . .
C32 C 0.8698(8) 0.3133(7) 0.3843(3) 0.071(2) Uani 1 1 d . . .
O21 O 0.8213(6) 0.2422(6) 0.2605(2) 0.0983(19) Uani 1 1 d . A .
O22 O 0.6004(6) 0.4691(6) 0.2902(2) 0.0874(12) Uani 1 1 d U A .
O23 O 0.3938(6) 0.0593(6) 0.2725(2) 0.101(2) Uani 1 1 d . A .
O24 O 0.6532(6) 0.5881(6) 0.4022(2) 0.1015(19) Uani 1 1 d U . .
O25 O 0.3136(6) 0.2642(6) 0.3498(2) 0.100(2) Uani 1 1 d . . .
O26 O 0.3941(6) 0.0394(6) 0.4026(3) 0.102(2) Uani 1 1 d . . .
O27 O 0.4413(7) 0.3499(7) 0.4906(2) 0.114(2) Uani 1 1 d . . .
O28 O 0.7231(6) -0.0322(6) 0.3645(2) 0.0978(19) Uani 1 1 d . A .
O29 O 0.7343(7) 0.1575(7) 0.4889(2) 0.107(2) Uani 1 1 d . A .
O30 O 0.9675(7) 0.5973(6) 0.4728(2) 0.111(2) Uani 1 1 d . A .
O31 O 0.9204(6) 0.5864(7) 0.3301(3) 0.112(2) Uani 1 1 d . A .
O32 O 0.9594(6) 0.2915(6) 0.3749(2) 0.0960(19) Uani 1 1 d . A .
N1 N 0.9687(5) 0.9571(5) 0.2449(2) 0.0688(15) Uani 1 1 d DU . .
C101 C 1.0445(9) 0.8906(9) 0.2553(3) 0.105(3) Uani 1 1 d DU . .
H10A H 1.1215 0.9190 0.2389 0.126 Uiso 1 1 calc R . .
H10B H 0.9936 0.8008 0.2431 0.126 Uiso 1 1 calc R . .
C102 C 1.0863(11) 0.9077(11) 0.3061(3) 0.121(3) Uani 1 1 d DU . .
H10C H 1.1361 0.8620 0.3088 0.181 Uiso 1 1 calc R . .
H10D H 1.0111 0.8756 0.3227 0.181 Uiso 1 1 calc R . .
H10E H 1.1379 0.9960 0.3188 0.181 Uiso 1 1 calc R . .
C103 C 0.8496(8) 0.9185(8) 0.2691(3) 0.108(3) Uani 1 1 d DU . .
H10F H 0.8007 0.9609 0.2601 0.129 Uiso 1 1 calc R . .
H10G H 0.8743 0.9483 0.3020 0.129 Uiso 1 1 calc R . .
C104 C 0.7601(10) 0.7751(8) 0.2601(4) 0.129(4) Uani 1 1 d DU . .
H10H H 0.6854 0.7597 0.2769 0.193 Uiso 1 1 calc R . .
H10I H 0.8059 0.7320 0.2701 0.193 Uiso 1 1 calc R . .
H10J H 0.7333 0.7442 0.2278 0.193 Uiso 1 1 calc R . .
C105 C 0.9351(9) 0.9206(9) 0.1937(3) 0.105(3) Uani 1 1 d DU . .
H10K H 0.8855 0.8293 0.1851 0.126 Uiso 1 1 calc R . .
H10L H 1.0145 0.9439 0.1785 0.126 Uiso 1 1 calc R . .
C106 C 0.8570(9) 0.9832(10) 0.1761(4) 0.113(3) Uani 1 1 d DU . .
H10M H 0.8389 0.9564 0.1432 0.170 Uiso 1 1 calc R . .
H10N H 0.9061 1.0736 0.1839 0.170 Uiso 1 1 calc R . .
H10O H 0.7771 0.9586 0.1902 0.170 Uiso 1 1 calc R . .
C107 C 1.0453(7) 1.0980(6) 0.2588(3) 0.087(2) Uani 1 1 d DU . .
H10P H 1.0689 1.1196 0.2918 0.105 Uiso 1 1 calc R . .
H10Q H 0.9905 1.1372 0.2526 0.105 Uiso 1 1 calc R . .
C108 C 1.1696(7) 1.1546(8) 0.2342(3) 0.089(2) Uani 1 1 d DU . .
H10R H 1.2123 1.2449 0.2448 0.134 Uiso 1 1 calc R . .
H10S H 1.1474 1.1353 0.2015 0.134 Uiso 1 1 calc R . .
H10T H 1.2263 1.1190 0.2410 0.134 Uiso 1 1 calc R . .
N2 N 0.6648(5) 0.2987(5) 0.1309(2) 0.0700(15) Uani 1 1 d DU . .
C201 C 0.7529(9) 0.2378(9) 0.1198(4) 0.119(3) Uani 1 1 d DU . .
H20A H 0.7016 0.1478 0.1080 0.143 Uiso 1 1 calc R . .
H20B H 0.8033 0.2476 0.1479 0.143 Uiso 1 1 calc R . .
C202 C 0.8459(10) 0.2962(12) 0.0838(4) 0.162(5) Uani 1 1 d DU . .
H20C H 0.9010 0.2549 0.0778 0.243 Uiso 1 1 calc R . .
H20D H 0.8978 0.3850 0.0956 0.243 Uiso 1 1 calc R . .
H20E H 0.7964 0.2848 0.0558 0.243 Uiso 1 1 calc R . .
C203 C 0.7432(9) 0.4348(7) 0.1507(3) 0.104(3) Uani 1 1 d DU . .
H20F H 0.6847 0.4728 0.1580 0.124 Uiso 1 1 calc R . .
H20G H 0.7947 0.4743 0.1271 0.124 Uiso 1 1 calc R . .
C204 C 0.8338(9) 0.4668(9) 0.1936(3) 0.100(3) Uani 1 1 d DU . .
H20H H 0.8796 0.5572 0.2035 0.150 Uiso 1 1 calc R . .
H20I H 0.8946 0.4326 0.1867 0.150 Uiso 1 1 calc R . .
H20J H 0.7843 0.4309 0.2178 0.150 Uiso 1 1 calc R . .
C205 C 0.5783(9) 0.2312(10) 0.1645(3) 0.112(3) Uani 1 1 d DU . .
H20K H 0.6311 0.2417 0.1920 0.135 Uiso 1 1 calc R . .
H20L H 0.5347 0.1414 0.1510 0.135 Uiso 1 1 calc R . .
C206 C 0.4762(10) 0.2776(12) 0.1784(4) 0.141(4) Uani 1 1 d DU . .
H20M H 0.4235 0.2296 0.1996 0.211 Uiso 1 1 calc R . .
H20N H 0.4227 0.2667 0.1514 0.211 Uiso 1 1 calc R . .
H20O H 0.5184 0.3657 0.1929 0.211 Uiso 1 1 calc R . .
C207 C 0.5890(9) 0.2871(8) 0.0885(3) 0.104(3) Uani 1 1 d DU . .
H20P H 0.6487 0.3313 0.0676 0.125 Uiso 1 1 calc R . .
H20Q H 0.5351 0.3301 0.0965 0.125 Uiso 1 1 calc R . .
C208 C 0.5029(8) 0.1531(8) 0.0630(3) 0.100(3) Uani 1 1 d DU . .
H20R H 0.4587 0.1558 0.0360 0.149 Uiso 1 1 calc R . .
H20S H 0.4407 0.1090 0.0828 0.149 Uiso 1 1 calc R . .
H20T H 0.5549 0.1097 0.0542 0.149 Uiso 1 1 calc R . .
N3 N 0.3209(5) 0.6455(5) 0.37506(18) 0.0654(13) Uani 1 1 d DU . .
C301 C 0.4552(9) 0.7000(12) 0.3952(4) 0.083(3) Uiso 0.572(6) 1 d PDU D 1
H30A H 0.5108 0.7263 0.3709 0.099 Uiso 0.572(6) 1 calc PR D 1
H30B H 0.4683 0.6324 0.4047 0.099 Uiso 0.572(6) 1 calc PR D 1
C302 C 0.5026(16) 0.8106(14) 0.4358(5) 0.093(4) Uiso 0.572(6) 1 d PDU D 1
H30C H 0.5921 0.8362 0.4446 0.140 Uiso 0.572(6) 1 calc PR D 1
H30D H 0.4527 0.7857 0.4612 0.140 Uiso 0.572(6) 1 calc PR D 1
H30E H 0.4930 0.8800 0.4272 0.140 Uiso 0.572(6) 1 calc PR D 1
C303 C 0.2237(11) 0.6036(12) 0.4083(4) 0.075(3) Uiso 0.572(6) 1 d PDU D 1
H30F H 0.1387 0.5587 0.3914 0.090 Uiso 0.572(6) 1 calc PR D 1
H30G H 0.2263 0.6781 0.4286 0.090 Uiso 0.572(6) 1 calc PR D 1
C304 C 0.240(2) 0.5183(19) 0.4378(7) 0.091(4) Uiso 0.572(6) 1 d PDU D 1
H30H H 0.1720 0.4946 0.4579 0.137 Uiso 0.572(6) 1 calc PR D 1
H30I H 0.3222 0.5630 0.4560 0.137 Uiso 0.572(6) 1 calc PR D 1
H30J H 0.2368 0.4436 0.4182 0.137 Uiso 0.572(6) 1 calc PR D 1
C305 C 0.3020(12) 0.5381(11) 0.3369(4) 0.083(3) Uiso 0.572(6) 1 d PDU D 1
H30K H 0.3231 0.4793 0.3498 0.100 Uiso 0.572(6) 1 calc PR D 1
H30L H 0.3647 0.5711 0.3151 0.100 Uiso 0.572(6) 1 calc PR D 1
C306 C 0.1709(16) 0.4636(17) 0.3103(7) 0.096(4) Uiso 0.572(6) 1 d PDU D 1
H30M H 0.1726 0.3976 0.2869 0.144 Uiso 0.572(6) 1 calc PR D 1
H30N H 0.1491 0.5190 0.2960 0.144 Uiso 0.572(6) 1 calc PR D 1
H30O H 0.1073 0.4269 0.3309 0.144 Uiso 0.572(6) 1 calc PR D 1
C307 C 0.2953(12) 0.7410(11) 0.3555(4) 0.075(3) Uiso 0.572(6) 1 d PDU D 1
H30P H 0.3073 0.8107 0.3805 0.090 Uiso 0.572(6) 1 calc PR D 1
H30Q H 0.2053 0.7017 0.3432 0.090 Uiso 0.572(6) 1 calc PR D 1
C308 C 0.3789(14) 0.7950(14) 0.3178(5) 0.080(4) Uiso 0.572(6) 1 d PDU D 1
H30R H 0.3539 0.8535 0.3072 0.120 Uiso 0.572(6) 1 calc PR D 1
H30S H 0.3672 0.7274 0.2925 0.120 Uiso 0.572(6) 1 calc PR D 1
H30T H 0.4681 0.8383 0.3298 0.120 Uiso 0.572(6) 1 calc PR D 1
C311 C 0.3338(14) 0.7570(12) 0.4103(5) 0.074(3) Uiso 0.428(6) 1 d PDU D 2
H31A H 0.2640 0.7281 0.4300 0.089 Uiso 0.428(6) 1 calc PR D 2
H31B H 0.3211 0.8157 0.3945 0.089 Uiso 0.428(6) 1 calc PR D 2
C312 C 0.4614(16) 0.8303(18) 0.4413(6) 0.079(5) Uiso 0.428(6) 1 d PDU D 2
H31C H 0.4588 0.9007 0.4619 0.119 Uiso 0.428(6) 1 calc PR D 2
H31D H 0.5319 0.8609 0.4225 0.119 Uiso 0.428(6) 1 calc PR D 2
H31E H 0.4733 0.7752 0.4588 0.119 Uiso 0.428(6) 1 calc PR D 2
C313 C 0.3424(16) 0.5560(15) 0.3992(6) 0.079(3) Uiso 0.428(6) 1 d PDU D 2
H31F H 0.4283 0.6011 0.4154 0.095 Uiso 0.428(6) 1 calc PR D 2
H31G H 0.3432 0.4886 0.3757 0.095 Uiso 0.428(6) 1 calc PR D 2
C314 C 0.250(3) 0.495(3) 0.4333(9) 0.097(6) Uiso 0.428(6) 1 d PDU D 2
H31H H 0.2756 0.4382 0.4451 0.145 Uiso 0.428(6) 1 calc PR D 2
H31I H 0.1639 0.4477 0.4182 0.145 Uiso 0.428(6) 1 calc PR D 2
H31J H 0.2517 0.5588 0.4583 0.145 Uiso 0.428(6) 1 calc PR D 2
C315 C 0.1880(10) 0.5879(15) 0.3525(5) 0.078(3) Uiso 0.428(6) 1 d PDU D 2
H31K H 0.1689 0.6555 0.3464 0.094 Uiso 0.428(6) 1 calc PR D 2
H31L H 0.1291 0.5467 0.3741 0.094 Uiso 0.428(6) 1 calc PR D 2
C316 C 0.159(2) 0.491(2) 0.3074(7) 0.087(5) Uiso 0.428(6) 1 d PDU D 2
H31M H 0.0700 0.4602 0.2960 0.130 Uiso 0.428(6) 1 calc PR D 2
H31N H 0.1744 0.4220 0.3128 0.130 Uiso 0.428(6) 1 calc PR D 2
H31O H 0.2138 0.5310 0.2850 0.130 Uiso 0.428(6) 1 calc PR D 2
C317 C 0.4252(13) 0.6851(16) 0.3445(5) 0.079(3) Uiso 0.428(6) 1 d PDU D 2
H31P H 0.4214 0.6091 0.3249 0.094 Uiso 0.428(6) 1 calc PR D 2
H31Q H 0.5068 0.7247 0.3636 0.094 Uiso 0.428(6) 1 calc PR D 2
C318 C 0.429(2) 0.7749(17) 0.3134(6) 0.082(5) Uiso 0.428(6) 1 d PDU D 2
H31R H 0.4999 0.7894 0.2946 0.123 Uiso 0.428(6) 1 calc PR D 2
H31S H 0.4400 0.8539 0.3319 0.123 Uiso 0.428(6) 1 calc PR D 2
H31T H 0.3494 0.7379 0.2939 0.123 Uiso 0.428(6) 1 calc PR D 2
N4 N 0.0000 0.0000 0.5000 0.084(3) Uiso 1 2 d SDU . .
C401 C 0.1055(15) 0.0769(19) 0.5372(6) 0.141(6) Uiso 0.50 1 d PDU E -1
H40A H 0.1809 0.1295 0.5233 0.169 Uiso 0.50 1 calc PR E -1
H40B H 0.1278 0.0196 0.5506 0.169 Uiso 0.50 1 calc PR E -1
C402 C 0.079(3) 0.162(2) 0.5759(7) 0.156(8) Uiso 0.50 1 d PDU E -1
H40C H 0.1548 0.2078 0.5976 0.234 Uiso 0.50 1 calc PR E -1
H40D H 0.0079 0.1112 0.5913 0.234 Uiso 0.50 1 calc PR E -1
H40E H 0.0588 0.2206 0.5635 0.234 Uiso 0.50 1 calc PR E -1
C403 C -0.1185(12) -0.0880(18) 0.5164(7) 0.132(6) Uiso 0.50 1 d PDU E -1
H40F H -0.1698 -0.1542 0.4904 0.159 Uiso 0.50 1 calc PR E -1
H40G H -0.1682 -0.0425 0.5275 0.159 Uiso 0.50 1 calc PR E -1
C404 C -0.099(3) -0.151(3) 0.5549(9) 0.156(9) Uiso 0.50 1 d PDU E -1
H40H H -0.1817 -0.2111 0.5615 0.234 Uiso 0.50 1 calc PR E -1
H40I H -0.0568 -0.0870 0.5821 0.234 Uiso 0.50 1 calc PR E -1
H40J H -0.0467 -0.1930 0.5450 0.234 Uiso 0.50 1 calc PR E -1
C405 C -0.0178(17) 0.0822(17) 0.4720(7) 0.120(6) Uiso 0.50 1 d PDU E -1
H40K H -0.0694 0.1198 0.4882 0.144 Uiso 0.50 1 calc PR E -1
H40L H -0.0675 0.0295 0.4433 0.144 Uiso 0.50 1 calc PR E -1
C406 C 0.104(2) 0.188(2) 0.4606(10) 0.144(9) Uiso 0.50 1 d PDU E -1
H40M H 0.0810 0.2361 0.4426 0.216 Uiso 0.50 1 calc PR E -1
H40N H 0.1549 0.1531 0.4434 0.216 Uiso 0.50 1 calc PR E -1
H40O H 0.1537 0.2433 0.4887 0.216 Uiso 0.50 1 calc PR E -1
C407 C 0.0582(19) -0.0756(19) 0.4727(6) 0.131(6) Uiso 0.50 1 d PDU E -1
H40P H 0.0500 -0.1397 0.4901 0.157 Uiso 0.50 1 calc PR E -1
H40Q H 0.1499 -0.0191 0.4751 0.157 Uiso 0.50 1 calc PR E -1
C408 C 0.025(3) -0.144(2) 0.4232(6) 0.148(8) Uiso 0.50 1 d PDU E -1
H40R H 0.0849 -0.1785 0.4146 0.223 Uiso 0.50 1 calc PR E -1
H40S H 0.0301 -0.0860 0.4038 0.223 Uiso 0.50 1 calc PR E -1
H40T H -0.0612 -0.2116 0.4194 0.223 Uiso 0.50 1 calc PR E -1
N5 N 1.0000 0.0000 0.0000 0.0557(18) Uiso 1 2 d SDU . .
C501 C 0.9681(15) -0.0722(13) -0.0489(3) 0.077(4) Uiso 0.50 1 d PDU F -1
H50A H 0.9232 -0.1612 -0.0475 0.092 Uiso 0.50 1 calc PR F -1
H50B H 1.0498 -0.0593 -0.0612 0.092 Uiso 0.50 1 calc PR F -1
C502 C 0.8898(18) -0.050(2) -0.0849(6) 0.089(5) Uiso 0.50 1 d PDU F -1
H50C H 0.8801 -0.1070 -0.1136 0.133 Uiso 0.50 1 calc PR F -1
H50D H 0.9339 0.0355 -0.0889 0.133 Uiso 0.50 1 calc PR F -1
H50E H 0.8060 -0.0663 -0.0748 0.133 Uiso 0.50 1 calc PR F -1
C503 C 1.0622(12) 0.1364(8) -0.0023(5) 0.076(4) Uiso 0.50 1 d PDU F -1
H50F H 1.0753 0.1843 0.0290 0.091 Uiso 0.50 1 calc PR F -1
H50G H 1.0004 0.1523 -0.0192 0.091 Uiso 0.50 1 calc PR F -1
C504 C 1.1897(13) 0.1923(16) -0.0234(6) 0.076(4) Uiso 0.50 1 d PDU F -1
H50H H 1.2174 0.2814 -0.0215 0.114 Uiso 0.50 1 calc PR F -1
H50I H 1.1785 0.1511 -0.0552 0.114 Uiso 0.50 1 calc PR F -1
H50J H 1.2538 0.1799 -0.0070 0.114 Uiso 0.50 1 calc PR F -1
C505 C 1.0792(13) -0.0446(13) 0.0227(4) 0.072(4) Uiso 0.50 1 d PDU F -1
H50K H 1.1562 -0.0281 0.0066 0.087 Uiso 0.50 1 calc PR F -1
H50L H 1.0313 -0.1357 0.0195 0.087 Uiso 0.50 1 calc PR F -1
C506 C 1.1211(19) 0.0134(18) 0.0738(4) 0.087(5) Uiso 0.50 1 d PDU F -1
H50M H 1.1729 -0.0219 0.0853 0.131 Uiso 0.50 1 calc PR F -1
H50N H 1.0460 -0.0047 0.0905 0.131 Uiso 0.50 1 calc PR F -1
H50O H 1.1709 0.1035 0.0776 0.131 Uiso 0.50 1 calc PR F -1
C507 C 0.8760(9) -0.0213(11) 0.0205(5) 0.065(3) Uiso 0.50 1 d PDU F -1
H50P H 0.8299 0.0090 0.0023 0.078 Uiso 0.50 1 calc PR F -1
H50Q H 0.8972 0.0317 0.0511 0.078 Uiso 0.50 1 calc PR F -1
C508 C 0.7830(14) -0.1553(12) 0.0249(6) 0.075(4) Uiso 0.50 1 d PDU F -1
H50R H 0.7078 -0.1547 0.0385 0.112 Uiso 0.50 1 calc PR F -1
H50S H 0.8250 -0.1863 0.0440 0.112 Uiso 0.50 1 calc PR F -1
H50T H 0.7576 -0.2093 -0.0051 0.112 Uiso 0.50 1 calc PR F -1

loop_
_atom_site_aniso_label
_atom_site_aniso_U_11
_atom_site_aniso_U_22
_atom_site_aniso_U_33
_atom_site_aniso_U_23
_atom_site_aniso_U_13
_atom_site_aniso_U_12
Fe1 0.0503(6) 0.0583(6) 0.0564(6) 0.0097(5) -0.0042(4) 0.0253(5)
Fe2 0.0491(5) 0.0517(5) 0.0588(6) 0.0033(4) -0.0025(4) 0.0224(4)
Fe3 0.0490(5) 0.0565(6) 0.0532(6) 0.0121(4) 0.0067(4) 0.0255(4)
Fe4 0.0450(5) 0.0539(5) 0.0553(6) 0.0159(4) 0.0038(4) 0.0202(4)
C1 0.070(5) 0.083(6) 0.068(5) 0.015(4) -0.010(4) 0.039(4)
C2 0.062(5) 0.059(4) 0.081(5) 0.009(4) -0.004(4) 0.022(4)
C3 0.060(4) 0.084(5) 0.052(4) 0.007(4) -0.008(3) 0.032(4)
C4 0.050(4) 0.070(5) 0.075(5) 0.017(4) 0.004(3) 0.034(4)
C5 0.080(5) 0.079(5) 0.065(5) 0.021(4) 0.012(4) 0.048(4)
C6 0.065(4) 0.060(4) 0.049(4) 0.006(3) -0.009(3) 0.027(4)
C7 0.063(5) 0.073(5) 0.103(6) 0.035(5) 0.003(4) 0.028(4)
C8 0.063(5) 0.059(4) 0.070(5) 0.018(4) 0.008(4) 0.029(4)
C9 0.064(5) 0.066(5) 0.060(5) 0.014(4) 0.005(4) 0.032(4)
C10 0.052(4) 0.065(5) 0.075(5) -0.003(4) 0.006(4) 0.028(4)
C11 0.061(4) 0.071(5) 0.053(4) 0.009(3) 0.006(3) 0.030(4)
C12 0.071(5) 0.080(5) 0.058(5) 0.006(4) 0.001(4) 0.040(4)
O1 0.128(6) 0.100(5) 0.093(5) -0.027(4) -0.032(4) 0.061(4)
O2 0.062(4) 0.107(5) 0.135(6) 0.014(4) 0.020(4) 0.044(4)
O3 0.109(5) 0.102(5) 0.088(4) 0.043(4) 0.012(4) 0.047(4)
O4 0.078(4) 0.066(3) 0.116(5) 0.035(3) 0.035(3) 0.026(3)
O5 0.167(7) 0.154(6) 0.059(4) 0.035(4) 0.028(4) 0.111(6)
O6 0.094(4) 0.054(3) 0.084(4) -0.001(3) 0.000(3) 0.033(3)
O7 0.070(4) 0.094(5) 0.219(9) 0.086(5) 0.023(5) 0.019(4)
O8 0.057(3) 0.102(4) 0.136(5) 0.043(4) 0.012(3) 0.041(3)
O9 0.076(4) 0.092(4) 0.085(4) 0.018(3) 0.035(3) 0.046(3)
O10 0.066(4) 0.116(5) 0.101(5) -0.027(4) -0.027(3) 0.038(4)
O11 0.098(4) 0.073(3) 0.099(4) 0.010(3) -0.002(3) 0.054(3)
O12 0.122(6) 0.166(7) 0.087(5) 0.033(4) -0.001(4) 0.092(5)
Fe5 0.0635(7) 0.0661(7) 0.0658(7) 0.0106(6) 0.0000(5) 0.0323(6)
Fe6 0.0591(6) 0.0657(7) 0.0786(8) 0.0072(5) 0.0068(5) 0.0313(5)
Fe7 0.0575(7) 0.0529(7) 0.0787(8) 0.0116(6) 0.0009(6) 0.0204(5)
Fe8 0.0557(6) 0.0526(6) 0.0676(7) 0.0106(5) 0.0038(5) 0.0269(5)
C21 0.078(6) 0.072(5) 0.084(6) 0.021(4) -0.001(5) 0.032(5)
C22 0.086(3) 0.076(3) 0.087(3) 0.020(2) 0.002(2) 0.041(3)
C23 0.068(5) 0.078(6) 0.083(6) 0.010(4) 0.007(4) 0.038(5)
C24 0.071(5) 0.082(5) 0.116(8) 0.006(5) 0.006(5) 0.034(5)
C25 0.087(6) 0.075(5) 0.070(5) 0.009(4) 0.009(4) 0.048(5)
C26 0.064(5) 0.064(5) 0.085(6) 0.012(4) 0.001(4) 0.036(4)
C27 0.083(6) 0.079(6) 0.092(7) 0.004(5) -0.001(5) 0.046(5)
C28 0.060(5) 0.071(5) 0.088(6) 0.027(4) 0.017(4) 0.034(4)
C29 0.072(5) 0.079(5) 0.061(5) 0.012(4) 0.005(4) 0.039(4)
C30 0.078(6) 0.058(5) 0.097(7) 0.013(5) 0.008(5) 0.027(4)
C31 0.070(5) 0.078(5) 0.086(6) 0.018(5) 0.006(4) 0.036(4)
C32 0.061(5) 0.058(4) 0.091(6) 0.020(4) 0.005(4) 0.022(4)
O21 0.085(4) 0.115(5) 0.102(5) 0.022(4) 0.027(4) 0.051(4)
O22 0.0935(17) 0.0845(14) 0.0922(16) 0.0263(10) 0.0018(10) 0.0436(11)
O23 0.073(4) 0.100(5) 0.113(5) -0.006(4) -0.019(4) 0.033(4)
O24 0.104(3) 0.092(3) 0.118(3) 0.020(2) 0.013(2) 0.053(2)
O25 0.081(4) 0.111(5) 0.121(5) 0.009(4) -0.020(4) 0.058(4)
O26 0.062(4) 0.065(4) 0.173(7) 0.030(4) 0.010(4) 0.021(3)
O27 0.146(7) 0.145(6) 0.077(5) 0.019(4) 0.035(4) 0.090(6)
O28 0.112(5) 0.073(4) 0.119(5) 0.012(3) 0.033(4) 0.052(4)
O29 0.118(5) 0.127(6) 0.081(5) 0.015(4) 0.004(4) 0.060(5)
O30 0.107(5) 0.090(5) 0.096(5) -0.011(4) -0.019(4) 0.019(4)
O31 0.093(5) 0.113(5) 0.130(6) 0.053(5) 0.024(4) 0.034(4)
O32 0.063(4) 0.090(4) 0.137(6) 0.034(4) 0.020(4) 0.031(3)
N1 0.063(3) 0.071(3) 0.082(4) 0.010(3) 0.018(3) 0.039(3)
C101 0.100(5) 0.101(5) 0.130(6) 0.028(5) 0.015(5) 0.056(4)
C102 0.115(7) 0.124(7) 0.138(8) 0.052(6) 0.008(6) 0.056(6)
C103 0.089(5) 0.110(5) 0.116(6) 0.021(5) 0.032(5) 0.036(4)
C104 0.095(6) 0.113(7) 0.140(8) 0.033(6) 0.034(6) 0.008(5)
C105 0.088(5) 0.097(5) 0.108(6) -0.001(5) 0.012(5) 0.029(4)
C106 0.085(6) 0.127(7) 0.113(7) 0.027(6) -0.010(5) 0.033(5)
C107 0.090(5) 0.080(5) 0.091(5) 0.007(4) 0.008(4) 0.040(4)
C108 0.070(5) 0.087(5) 0.102(6) 0.021(5) 0.011(4) 0.026(4)
N2 0.067(3) 0.069(3) 0.082(4) 0.032(3) 0.015(3) 0.031(3)
C201 0.088(6) 0.116(6) 0.132(7) 0.001(5) 0.009(5) 0.036(5)
C202 0.095(7) 0.181(9) 0.139(8) -0.033(7) 0.026(6) 0.020(7)
C203 0.106(6) 0.078(5) 0.115(6) 0.020(5) 0.012(5) 0.030(4)
C204 0.099(6) 0.084(5) 0.097(6) 0.005(5) 0.001(5) 0.028(5)
C205 0.091(5) 0.127(6) 0.101(6) 0.030(5) 0.018(5) 0.028(5)
C206 0.095(7) 0.165(8) 0.127(7) 0.003(7) 0.040(6) 0.035(6)
C207 0.093(5) 0.106(5) 0.103(6) 0.040(5) -0.005(4) 0.029(4)
C208 0.078(5) 0.110(6) 0.098(6) 0.032(5) -0.014(5) 0.027(5)
N3 0.071(3) 0.065(3) 0.070(3) 0.016(2) 0.014(2) 0.038(2)

loop_
_atom_type_symbol
_atom_type_description
_atom_type_scat_dispersion_real
_atom_type_scat_dispersion_imag
_atom_type_scat_source
C C 0.0033 0.0016 'International Tables Vol C Tables 4.2.6.8 and 6.1.1.4'
H H 0.0000 0.0000 'International Tables Vol C Tables 4.2.6.8 and 6.1.1.4'
N N 0.0061 0.0033 'International Tables Vol C Tables 4.2.6.8 and 6.1.1.4'
O O 0.0106 0.0060 'International Tables Vol C Tables 4.2.6.8 and 6.1.1.4'
Fe Fe 0.3463 0.8444 'International Tables Vol C Tables 4.2.6.8 and 6.1.1.4'

loop_
_geom_angle_atom_site_label_1
_geom_angle_atom_site_label_2
_geom_angle_atom_site_label_3
_geom_angle
_geom_angle_site_symmetry_1
_geom_angle_site_symmetry_3
C3 Fe1 C1 97.4(3) . .
C3 Fe1 C2 93.9(4) . .
C1 Fe1 C2 102.2(3) . .
C3 Fe1 Fe2 92.4(2) . .
C1 Fe1 Fe2 155.3(2) . .
C2 Fe1 Fe2 99.7(2) . .
C3 Fe1 Fe3 93.1(2) . .
C1 Fe1 Fe3 98.7(2) . .
C2 Fe1 Fe3 156.8(3) . .
Fe2 Fe1 Fe3 57.98(4) . .
C3 Fe1 Fe4 144.5(2) . .
C1 Fe1 Fe4 105.1(2) . .
C2 Fe1 Fe4 107.5(3) . .
Fe2 Fe1 Fe4 56.89(4) . .
Fe3 Fe1 Fe4 56.86(3) . .
C3 Fe1 H1 176(2) . .
C1 Fe1 H1 80.7(15) . .
C2 Fe1 H1 89.7(18) . .
Fe2 Fe1 H1 88.1(9) . .
Fe3 Fe1 H1 84.0(12) . .
Fe4 Fe1 H1 34.4(4) . .
C11 Fe2 C10 96.4(3) . .
C11 Fe2 C9 92.9(3) . .
C10 Fe2 C9 97.8(3) . .
C11 Fe2 C4 98.6(3) . .
C10 Fe2 C4 95.3(3) . .
C9 Fe2 C4 161.5(3) . .
C11 Fe2 Fe3 134.9(2) . .
C10 Fe2 Fe3 115.9(2) . .
C9 Fe2 Fe3 111.5(2) . .
C4 Fe2 Fe3 50.5(2) . .
C11 Fe2 Fe4 133.4(2) . .
C10 Fe2 Fe4 115.0(3) . .
C9 Fe2 Fe4 51.4(2) . .
C4 Fe2 Fe4 110.9(2) . .
Fe3 Fe2 Fe4 60.32(4) . .
C11 Fe2 Fe1 85.8(2) . .
C10 Fe2 Fe1 177.4(2) . .
C9 Fe2 Fe1 83.5(2) . .
C4 Fe2 Fe1 82.9(2) . .
Fe3 Fe2 Fe1 61.48(4) . .
Fe4 Fe2 Fe1 64.00(4) . .
C11 Fe2 H2 176.0(4) . .
C10 Fe2 H2 87.4(4) . .
C9 Fe2 H2 85.5(4) . .
C4 Fe2 H2 82.1(4) . .
Fe3 Fe2 H2 43.1(3) . .
Fe4 Fe2 H2 43.1(3) . .
Fe1 Fe2 H2 90.4(4) . .
C5 Fe3 C8 96.4(3) . .
C5 Fe3 C6 96.3(3) . .
C8 Fe3 C6 97.9(3) . .
C5 Fe3 C4 93.5(3) . .
C8 Fe3 C4 94.3(3) . .
C6 Fe3 C4 163.4(3) . .
C5 Fe3 Fe2 130.7(2) . .
C8 Fe3 Fe2 115.7(2) . .
C6 Fe3 Fe2 113.8(2) . .
C4 Fe3 Fe2 50.2(2) . .
C5 Fe3 Fe4 136.8(3) . .
C8 Fe3 Fe4 116.3(2) . .
C6 Fe3 Fe4 54.1(2) . .
C4 Fe3 Fe4 110.1(2) . .
Fe2 Fe3 Fe4 59.97(4) . .
C5 Fe3 Fe1 85.7(2) . .
C8 Fe3 Fe1 176.0(2) . .
C6 Fe3 Fe1 85.3(2) . .
C4 Fe3 Fe1 82.12(19) . .
Fe2 Fe3 Fe1 60.55(4) . .
Fe4 Fe3 Fe1 63.54(4) . .
C5 Fe3 H2 173.9(4) . .
C8 Fe3 H2 88.0(4) . .
C6 Fe3 H2 87.2(4) . .
C4 Fe3 H2 81.9(4) . .
Fe2 Fe3 H2 43.2(3) . .
Fe4 Fe3 H2 42.9(3) . .
Fe1 Fe3 H2 89.7(4) . .
C12 Fe4 C7 88.4(4) . .
C12 Fe4 C9 96.8(3) . .
C7 Fe4 C9 104.1(4) . .
C12 Fe4 C6 99.8(3) . .
C7 Fe4 C6 96.2(4) . .
C9 Fe4 C6 154.0(3) . .
C12 Fe4 Fe2 105.6(3) . .
C7 Fe4 Fe2 150.4(3) . .
C9 Fe4 Fe2 49.2(2) . .
C6 Fe4 Fe2 106.6(2) . .
C12 Fe4 Fe3 107.0(3) . .
C7 Fe4 Fe3 141.4(3) . .
C9 Fe4 Fe3 108.7(2) . .
C6 Fe4 Fe3 47.1(2) . .
Fe2 Fe4 Fe3 59.71(4) . .
C12 Fe4 Fe1 162.8(3) . .
C7 Fe4 Fe1 108.8(3) . .
C9 Fe4 Fe1 79.2(2) . .
C6 Fe4 Fe1 79.13(18) . .
Fe2 Fe4 Fe1 59.10(4) . .
Fe3 Fe4 Fe1 59.59(4) . .
C12 Fe4 H1 162.8(5) . .
C7 Fe4 H1 74.5(5) . .
C9 Fe4 H1 89(2) . .
C6 Fe4 H1 81(2) . .
Fe2 Fe4 H1 90.2(9) . .
Fe3 Fe4 H1 86.5(13) . .
Fe1 Fe4 H1 34.3(4) . .
C12 Fe4 H2 76.5(4) . .
C7 Fe4 H2 163.9(4) . .
C9 Fe4 H2 83.5(4) . .
C6 Fe4 H2 81.1(4) . .
Fe2 Fe4 H2 43.1(3) . .
Fe3 Fe4 H2 42.7(3) . .
Fe1 Fe4 H2 86.4(4) . .
H1 Fe4 H2 120.4(6) . .
O1 C1 Fe1 178.3(8) . .
O2 C2 Fe1 177.3(7) . .
O3 C3 Fe1 174.0(7) . .
O4 C4 Fe2 141.4(6) . .
O4 C4 Fe3 139.3(6) . .
Fe2 C4 Fe3 79.3(3) . .
O5 C5 Fe3 175.9(7) . .
O6 C6 Fe3 147.9(6) . .
O6 C6 Fe4 133.3(6) . .
Fe3 C6 Fe4 78.8(3) . .
O7 C7 Fe4 178.9(9) . .
O8 C8 Fe3 179.3(7) . .
O9 C9 Fe2 143.5(6) . .
O9 C9 Fe4 136.9(6) . .
Fe2 C9 Fe4 79.3(3) . .
O10 C10 Fe2 179.3(8) . .
O11 C11 Fe2 176.1(7) . .
O12 C12 Fe4 178.9(7) . .
C22 Fe5 C21 98.7(4) . .
C22 Fe5 C23 97.9(4) . .
C21 Fe5 C23 101.3(4) . .
C22 Fe5 Fe7 90.8(3) . .
C21 Fe5 Fe7 97.7(3) . .
C23 Fe5 Fe7 157.6(3) . .
C22 Fe5 Fe6 92.0(3) . .
C21 Fe5 Fe6 154.1(3) . .
C23 Fe5 Fe6 100.5(3) . .
Fe7 Fe5 Fe6 58.38(5) . .
C22 Fe5 Fe8 142.9(3) . .
C21 Fe5 Fe8 103.5(3) . .
C23 Fe5 Fe8 106.2(3) . .
Fe7 Fe5 Fe8 57.34(5) . .
Fe6 Fe5 Fe8 56.58(4) . .
C22 Fe5 H3 178.2(6) . .
C21 Fe5 H3 81.9(7) . .
C23 Fe5 H3 83.6(7) . .
Fe7 Fe5 H3 87.4(5) . .
Fe6 Fe5 H3 86.7(5) . .
Fe8 Fe5 H3 35.3(4) . .
C32 Fe5' Fe8' 29.2(6) . .
C32 Fe5' Fe7' 84.2(7) . .
Fe8' Fe5' Fe7' 61.4(8) . .
C32 Fe5' Fe6 91.6(7) . .
Fe8' Fe5' Fe6 62.7(7) . .
Fe7' Fe5' Fe6 45.7(5) . .
C32 Fe5' H3 91(3) . .
Fe8' Fe5' H3 105(2) . .
Fe7' Fe5' H3 156(3) . .
Fe6 Fe5' H3 112(3) . .
C25 Fe6 C27 95.6(4) . .
C25 Fe6 C24 97.7(4) . .
C27 Fe6 C24 98.8(4) . .
C25 Fe6 C26 93.0(3) . .
C27 Fe6 C26 92.1(4) . .
C24 Fe6 C26 163.9(4) . .
C25 Fe6 Fe7' 86.3(5) . .
C27 Fe6 Fe7' 135.4(6) . .
C24 Fe6 Fe7' 37.3(5) . .
C26 Fe6 Fe7' 132.4(5) . .
C25 Fe6 Fe8 130.2(2) . .
C27 Fe6 Fe8 115.8(3) . .
C24 Fe6 Fe8 113.2(3) . .
C26 Fe6 Fe8 50.9(2) . .
Fe7' Fe6 Fe8 95.3(5) . .
C25 Fe6 Fe7 132.4(3) . .
C27 Fe6 Fe7 122.5(3) . .
C24 Fe6 Fe7 52.8(3) . .
C26 Fe6 Fe7 111.2(2) . .
Fe7' Fe6 Fe7 46.9(4) . .
Fe8 Fe6 Fe7 60.43(5) . .
C25 Fe6 Fe5 82.6(3) . .
C27 Fe6 Fe5 176.2(3) . .
C24 Fe6 Fe5 84.7(3) . .
C26 Fe6 Fe5 84.7(2) . .
Fe7' Fe6 Fe5 48.0(5) . .
Fe8 Fe6 Fe5 63.52(4) . .
Fe7 Fe6 Fe5 60.78(4) . .
C25 Fe6 Fe5' 97.7(5) . .
C27 Fe6 Fe5' 156.3(5) . .
C24 Fe6 Fe5' 98.7(5) . .
C26 Fe6 Fe5' 67.8(5) . .
Fe7' Fe6 Fe5' 65.2(6) . .
Fe8 Fe6 Fe5' 41.7(5) . .
Fe7 Fe6 Fe5' 59.0(4) . .
Fe5 Fe6 Fe5' 22.2(5) . .
C25 Fe6 Fe8' 146.2(6) . .
C27 Fe6 Fe8' 117.2(5) . .
C24 Fe6 Fe8' 70.5(6) . .
C26 Fe6 Fe8' 94.0(6) . .
Fe7' Fe6 Fe8' 64.9(7) . .
Fe8 Fe6 Fe8' 43.3(5) . .
Fe7 Fe6 Fe8' 19.2(5) . .
Fe5 Fe6 Fe8' 65.2(5) . .
Fe5' Fe6 Fe8' 55.2(6) . .
C25 Fe6 H4 171.9(4) . .
C27 Fe6 H4 92.2(5) . .
C24 Fe6 H4 83.0(4) . .
C26 Fe6 H4 84.8(4) . .
Fe7' Fe6 H4 89.5(6) . .
Fe8 Fe6 H4 43.4(3) . .
Fe7 Fe6 H4 42.6(3) . .
Fe5 Fe6 H4 89.4(4) . .
Fe5' Fe6 H4 74.2(6) . .
Fe8' Fe6 H4 26.9(6) . .
C31 Fe7 C30 96.1(4) . .
C31 Fe7 C32 99.7(4) . .
C30 Fe7 C32 96.6(4) . .
C31 Fe7 C24 92.0(4) . .
C30 Fe7 C24 96.7(4) . .
C32 Fe7 C24 161.2(4) . .
C31 Fe7 Fe6 127.7(3) . .
C30 Fe7 Fe6 116.8(3) . .
C32 Fe7 Fe6 114.4(2) . .
C24 Fe7 Fe6 47.3(3) . .
C31 Fe7 Fe8 140.2(3) . .
C30 Fe7 Fe8 115.6(3) . .
C32 Fe7 Fe8 55.4(2) . .
C24 Fe7 Fe8 106.6(3) . .
Fe6 Fe7 Fe8 59.26(4) . .
C31 Fe7 Fe5 85.9(3) . .
C30 Fe7 Fe5 177.6(3) . .
C32 Fe7 Fe5 84.4(3) . .
C24 Fe7 Fe5 81.8(3) . .
Fe6 Fe7 Fe5 60.84(4) . .
Fe8 Fe7 Fe5 63.15(4) . .
C31 Fe7 H4 170.0(4) . .
C30 Fe7 H4 88.3(5) . .
C32 Fe7 H4 88.8(4) . .
C24 Fe7 H4 78.5(4) . .
Fe6 Fe7 H4 42.7(3) . .
Fe8 Fe7 H4 42.7(3) . .
Fe5 Fe7 H4 89.5(4) . .
C29 Fe8 C28 88.4(4) . .
C29 Fe8 C26 97.1(3) . .
C28 Fe8 C26 107.7(3) . .
C29 Fe8 C32 99.9(4) . .
C28 Fe8 C32 93.3(3) . .
C26 Fe8 C32 153.3(3) . .
C29 Fe8 Fe6 108.6(3) . .
C28 Fe8 Fe6 151.8(3) . .
C26 Fe8 Fe6 49.4(2) . .
C32 Fe8 Fe6 105.3(2) . .
C29 Fe8 Fe7 108.4(3) . .
C28 Fe8 Fe7 136.4(3) . .
C26 Fe8 Fe7 109.6(2) . .
C32 Fe8 Fe7 45.2(2) . .
Fe6 Fe8 Fe7 60.31(5) . .
C29 Fe8 Fe5 165.8(3) . .
C28 Fe8 Fe5 105.5(3) . .
C26 Fe8 Fe5 81.5(2) . .
C32 Fe8 Fe5 77.0(2) . .
Fe6 Fe8 Fe5 59.89(4) . .
Fe7 Fe8 Fe5 59.51(4) . .
C29 Fe8 H3 158.9(5) . .
C28 Fe8 H3 70.7(5) . .
C26 Fe8 H3 87.0(8) . .
C32 Fe8 H3 84.5(8) . .
Fe6 Fe8 H3 89.8(5) . .
Fe7 Fe8 H3 89.4(5) . .
Fe5 Fe8 H3 35.2(4) . .
C29 Fe8 H4 79.4(4) . .
C28 Fe8 H4 164.6(4) . .
C26 Fe8 H4 83.4(4) . .
C32 Fe8 H4 79.7(4) . .
Fe6 Fe8 H4 43.3(3) . .
Fe7 Fe8 H4 42.5(3) . .
Fe5 Fe8 H4 86.5(4) . .
H3 Fe8 H4 121.7(5) . .
Fe6 Fe7' Fe5' 69.1(6) . .
Fe6 Fe7' Fe8' 69.6(7) . .
Fe5' Fe7' Fe8' 57.1(8) . .
Fe5' Fe8' Fe7' 61.4(8) . .
Fe5' Fe8' Fe6 62.0(7) . .
Fe7' Fe8' Fe6 45.5(5) . .
Fe5' Fe8' H4 85.7(12) . .
Fe7' Fe8' H4 77.0(12) . .
Fe6 Fe8' H4 33.8(8) . .
O21 C21 Fe5 177.6(8) . .
O22 C22 Fe5 175.3(8) . .
O23 C23 Fe5 177.8(8) . .
O24 C24 Fe6 146.1(8) . .
O24 C24 Fe7 133.9(7) . .
Fe6 C24 Fe7 79.9(4) . .
O25 C25 Fe6 173.1(8) . .
O26 C26 Fe6 140.8(6) . .
O26 C26 Fe8 139.5(6) . .
Fe6 C26 Fe8 79.7(3) . .
O27 C27 Fe6 177.3(8) . .
O28 C28 Fe8 175.3(8) . .
O29 C29 Fe8 176.4(8) . .
O30 C30 Fe7 175.1(9) . .
O31 C31 Fe7 177.3(8) . .
O32 C32 Fe7 151.6(6) . .
O32 C32 Fe8 129.0(6) . .
Fe7 C32 Fe8 79.3(3) . .
O32 C32 Fe5' 123.9(8) . .
Fe7 C32 Fe5' 72.0(6) . .
Fe8 C32 Fe5' 47.1(5) . .
C101 N1 C103 111.0(7) . .
C101 N1 C107 111.6(6) . .
C103 N1 C107 108.3(5) . .
C101 N1 C105 106.0(6) . .
C103 N1 C105 110.3(7) . .
C107 N1 C105 109.7(6) . .
N1 C101 C102 116.6(7) . .
N1 C101 H10A 108.1 . .
C102 C101 H10A 108.1 . .
N1 C101 H10B 108.1 . .
C102 C101 H10B 108.1 . .
H10A C101 H10B 107.3 . .
C101 C102 H10C 109.5 . .
C101 C102 H10D 109.5 . .
H10C C102 H10D 109.5 . .
C101 C102 H10E 109.5 . .
H10C C102 H10E 109.5 . .
H10D C102 H10E 109.5 . .
N1 C103 C104 115.7(7) . .
N1 C103 H10F 108.4 . .
C104 C103 H10F 108.4 . .
N1 C103 H10G 108.4 . .
C104 C103 H10G 108.4 . .
H10F C103 H10G 107.4 . .
C103 C104 H10H 109.5 . .
C103 C104 H10I 109.5 . .
H10H C104 H10I 109.5 . .
C103 C104 H10J 109.5 . .
H10H C104 H10J 109.5 . .
H10I C104 H10J 109.5 . .
N1 C105 C106 113.5(7) . .
N1 C105 H10K 108.9 . .
C106 C105 H10K 108.9 . .
N1 C105 H10L 108.9 . .
C106 C105 H10L 108.9 . .
H10K C105 H10L 107.7 . .
C105 C106 H10M 109.5 . .
C105 C106 H10N 109.5 . .
H10M C106 H10N 109.5 . .
C105 C106 H10O 109.5 . .
H10M C106 H10O 109.5 . .
H10N C106 H10O 109.5 . .
N1 C107 C108 114.7(6) . .
N1 C107 H10P 108.6 . .
C108 C107 H10P 108.6 . .
N1 C107 H10Q 108.6 . .
C108 C107 H10Q 108.6 . .
H10P C107 H10Q 107.6 . .
C107 C108 H10R 109.5 . .
C107 C108 H10S 109.5 . .
H10R C108 H10S 109.5 . .
C107 C108 H10T 109.5 . .
H10R C108 H10T 109.5 . .
H10S C108 H10T 109.5 . .
C207 N2 C203 108.4(6) . .
C207 N2 C205 111.0(6) . .
C203 N2 C205 111.8(7) . .
C207 N2 C201 110.1(7) . .
C203 N2 C201 109.1(7) . .
C205 N2 C201 106.5(6) . .
N2 C201 C202 112.0(8) . .
N2 C201 H20A 109.2 . .
C202 C201 H20A 109.2 . .
N2 C201 H20B 109.2 . .
C202 C201 H20B 109.2 . .
H20A C201 H20B 107.9 . .
C201 C202 H20C 109.5 . .
C201 C202 H20D 109.5 . .
H20C C202 H20D 109.5 . .
C201 C202 H20E 109.5 . .
H20C C202 H20E 109.5 . .
H20D C202 H20E 109.5 . .
N2 C203 C204 116.5(7) . .
N2 C203 H20F 108.2 . .
C204 C203 H20F 108.2 . .
N2 C203 H20G 108.2 . .
C204 C203 H20G 108.2 . .
H20F C203 H20G 107.3 . .
C203 C204 H20H 109.5 . .
C203 C204 H20I 109.5 . .
H20H C204 H20I 109.5 . .
C203 C204 H20J 109.5 . .
H20H C204 H20J 109.5 . .
H20I C204 H20J 109.5 . .
N2 C205 C206 113.9(8) . .
N2 C205 H20K 108.8 . .
C206 C205 H20K 108.8 . .
N2 C205 H20L 108.8 . .
C206 C205 H20L 108.8 . .
H20K C205 H20L 107.7 . .
C205 C206 H20M 109.5 . .
C205 C206 H20N 109.5 . .
H20M C206 H20N 109.5 . .
C205 C206 H20O 109.5 . .
H20M C206 H20O 109.5 . .
H20N C206 H20O 109.5 . .
N2 C207 C208 115.9(7) . .
N2 C207 H20P 108.3 . .
C208 C207 H20P 108.3 . .
N2 C207 H20Q 108.3 . .
C208 C207 H20Q 108.3 . .
H20P C207 H20Q 107.4 . .
C207 C208 H20R 109.5 . .
C207 C208 H20S 109.5 . .
H20R C208 H20S 109.5 . .
C207 C208 H20T 109.5 . .
H20R C208 H20T 109.5 . .
H20S C208 H20T 109.5 . .
C301 N3 C317 61.6(8) . .
C301 N3 C303 114.1(8) . .
C317 N3 C303 175.0(9) . .
C301 N3 C315 176.9(9) . .
C317 N3 C315 115.8(10) . .
C303 N3 C315 68.4(8) . .
C301 N3 C305 107.2(7) . .
C317 N3 C305 69.6(9) . .
C303 N3 C305 110.7(8) . .
C315 N3 C305 69.9(8) . .
C301 N3 C311 76.5(7) . .
C317 N3 C311 109.8(10) . .
C303 N3 C311 70.4(9) . .
C315 N3 C311 106.3(8) . .
C305 N3 C311 174.7(9) . .
C301 N3 C313 68.9(9) . .
C317 N3 C313 105.5(8) . .
C303 N3 C313 70.0(8) . .
C315 N3 C313 111.1(10) . .
C305 N3 C313 76.8(9) . .
C311 N3 C313 108.2(10) . .
C301 N3 C307 111.1(8) . .
C317 N3 C307 79.3(7) . .
C303 N3 C307 105.0(7) . .
C315 N3 C307 69.3(9) . .
C305 N3 C307 108.6(8) . .
C311 N3 C307 66.3(8) . .
C313 N3 C307 173.9(9) . .
N3 C301 C302 119.4(10) . .
N3 C301 H30A 107.5 . .
C302 C301 H30A 107.5 . .
N3 C301 H30B 107.5 . .
C302 C301 H30B 107.5 . .
H30A C301 H30B 107.0 . .
C301 C302 H30C 109.5 . .
C301 C302 H30D 109.5 . .
H30C C302 H30D 109.5 . .
C301 C302 H30E 109.5 . .
H30C C302 H30E 109.5 . .
H30D C302 H30E 109.5 . .
N3 C303 C304 115.4(10) . .
N3 C303 H30F 108.4 . .
C304 C303 H30F 108.4 . .
N3 C303 H30G 108.4 . .
C304 C303 H30G 108.4 . .
H30F C303 H30G 107.5 . .
C303 C304 H30H 109.5 . .
C303 C304 H30I 109.5 . .
H30H C304 H30I 109.5 . .
C303 C304 H30J 109.5 . .
H30H C304 H30J 109.5 . .
H30I C304 H30J 109.5 . .
N3 C305 C306 118.4(11) . .
N3 C305 H30K 107.7 . .
C306 C305 H30K 107.7 . .
N3 C305 H30L 107.7 . .
C306 C305 H30L 107.7 . .
H30K C305 H30L 107.1 . .
C305 C306 H30M 109.5 . .
C305 C306 H30N 109.5 . .
H30M C306 H30N 109.5 . .
C305 C306 H30O 109.5 . .
H30M C306 H30O 109.5 . .
H30N C306 H30O 109.5 . .
N3 C307 C308 115.9(9) . .
N3 C307 H30P 108.3 . .
C308 C307 H30P 108.3 . .
N3 C307 H30Q 108.3 . .
C308 C307 H30Q 108.3 . .
H30P C307 H30Q 107.4 . .
C307 C308 H30R 109.5 . .
C307 C308 H30S 109.5 . .
H30R C308 H30S 109.5 . .
C307 C308 H30T 109.5 . .
H30R C308 H30T 109.5 . .
H30S C308 H30T 109.5 . .
N3 C311 C312 117.2(11) . .
N3 C311 H31A 108.0 . .
C312 C311 H31A 108.0 . .
N3 C311 H31B 108.0 . .
C312 C311 H31B 108.0 . .
H31A C311 H31B 107.2 . .
C311 C312 H31C 109.5 . .
C311 C312 H31D 109.5 . .
H31C C312 H31D 109.5 . .
C311 C312 H31E 109.5 . .
H31C C312 H31E 109.5 . .
H31D C312 H31E 109.5 . .
N3 C313 C314 119.7(13) . .
N3 C313 H31F 107.4 . .
C314 C313 H31F 107.4 . .
N3 C313 H31G 107.4 . .
C314 C313 H31G 107.4 . .
H31F C313 H31G 106.9 . .
C313 C314 H31H 109.5 . .
C313 C314 H31I 109.5 . .
H31H C314 H31I 109.5 . .
C313 C314 H31J 109.5 . .
H31H C314 H31J 109.5 . .
H31I C314 H31J 109.5 . .
N3 C315 C316 117.0(12) . .
N3 C315 H31K 108.1 . .
C316 C315 H31K 108.1 . .
N3 C315 H31L 108.1 . .
C316 C315 H31L 108.1 . .
H31K C315 H31L 107.3 . .
C315 C316 H31M 109.5 . .
C315 C316 H31N 109.5 . .
H31M C316 H31N 109.5 . .
C315 C316 H31O 109.5 . .
H31M C316 H31O 109.5 . .
H31N C316 H31O 109.5 . .
N3 C317 C318 119.0(12) . .
N3 C317 H31P 107.6 . .
C318 C317 H31P 107.6 . .
N3 C317 H31Q 107.6 . .
C318 C317 H31Q 107.6 . .
H31P C317 H31Q 107.0 . .
C317 C318 H31R 109.5 . .
C317 C318 H31S 109.5 . .
H31R C318 H31S 109.5 . .
C317 C318 H31T 109.5 . .
H31R C318 H31T 109.5 . .
H31S C318 H31T 109.5 . .
C403 N4 C403 180.000(3) 2_556 .
C403 N4 C405 115.1(10) 2_556 2_556
C403 N4 C405 64.9(10) . 2_556
C403 N4 C405 64.9(10) 2_556 .
C403 N4 C405 115.1(10) . .
C405 N4 C405 180.0(11) 2_556 .
C403 N4 C401 113.3(10) 2_556 2_556
C403 N4 C401 66.7(10) . 2_556
C405 N4 C401 110.1(11) 2_556 2_556
C405 N4 C401 69.9(11) . 2_556
C403 N4 C401 66.7(10) 2_556 .
C403 N4 C401 113.3(10) . .
C405 N4 C401 69.9(11) 2_556 .
C405 N4 C401 110.1(11) . .
C401 N4 C401 180.0(9) 2_556 .
C403 N4 C407 107.9(11) 2_556 2_556
C403 N4 C407 72.1(11) . 2_556
C405 N4 C407 109.2(10) 2_556 2_556
C405 N4 C407 70.8(10) . 2_556
C401 N4 C407 100.1(9) 2_556 2_556
C401 N4 C407 79.9(9) . 2_556
C403 N4 C407 72.1(11) 2_556 .
C403 N4 C407 107.9(11) . .
C405 N4 C407 70.8(10) 2_556 .
C405 N4 C407 109.2(10) . .
C401 N4 C407 79.9(9) 2_556 .
C401 N4 C407 100.1(9) . .
C407 N4 C407 180.0(12) 2_556 .
N4 C401 C402 117.1(14) . .
N4 C401 H40A 108.0 . .
C402 C401 H40A 108.0 . .
N4 C401 H40B 108.0 . .
C402 C401 H40B 108.0 . .
H40A C401 H40B 107.3 . .
C401 C402 H40C 109.5 . .
C401 C402 H40D 109.5 . .
H40C C402 H40D 109.5 . .
C401 C402 H40E 109.5 . .
H40C C402 H40E 109.5 . .
H40D C402 H40E 109.5 . .
N4 C403 C404 115.9(14) . .
N4 C403 H40F 108.3 . .
C404 C403 H40F 108.3 . .
N4 C403 H40G 108.3 . .
C404 C403 H40G 108.3 . .
H40F C403 H40G 107.4 . .
C403 C404 H40H 109.5 . .
C403 C404 H40I 109.5 . .
H40H C404 H40I 109.5 . .
C403 C404 H40J 109.5 . .
H40H C404 H40J 109.5 . .
H40I C404 H40J 109.5 . .
N4 C405 C406 116.7(14) . .
N4 C405 H40K 108.1 . .
C406 C405 H40K 108.1 . .
N4 C405 H40L 108.1 . .
C406 C405 H40L 108.1 . .
H40K C405 H40L 107.3 . .
C405 C406 H40M 109.5 . .
C405 C406 H40N 109.5 . .
H40M C406 H40N 109.5 . .
C405 C406 H40O 109.5 . .
H40M C406 H40O 109.5 . .
H40N C406 H40O 109.5 . .
N4 C407 C408 129.1(15) . .
N4 C407 H40P 105.0 . .
C408 C407 H40P 105.0 . .
N4 C407 H40Q 105.0 . .
C408 C407 H40Q 105.0 . .
H40P C407 H40Q 105.9 . .
C407 C408 H40R 109.5 . .
C407 C408 H40S 109.5 . .
H40R C408 H40S 109.5 . .
C407 C408 H40T 109.5 . .
H40R C408 H40T 109.5 . .
H40S C408 H40T 109.5 . .
C505 N5 C505 180.0(7) . 2_755
C505 N5 C503 64.0(8) . 2_755
C505 N5 C503 116.0(8) 2_755 2_755
C505 N5 C503 116.0(8) . .
C505 N5 C503 64.0(8) 2_755 .
C503 N5 C503 180.0(10) 2_755 .
C505 N5 C507 65.5(7) . 2_755
C505 N5 C507 114.5(7) 2_755 2_755
C503 N5 C507 105.0(6) 2_755 2_755
C503 N5 C507 75.0(6) . 2_755
C505 N5 C507 114.5(7) . .
C505 N5 C507 65.5(7) 2_755 .
C503 N5 C507 75.0(6) 2_755 .
C503 N5 C507 105.0(6) . .
C507 N5 C507 180.0(16) 2_755 .
C505 N5 C501 73.5(7) . 2_755
C505 N5 C501 106.5(7) 2_755 2_755
C503 N5 C501 106.4(8) 2_755 2_755
C503 N5 C501 73.6(8) . 2_755
C507 N5 C501 108.0(7) 2_755 2_755
C507 N5 C501 72.0(7) . 2_755
C505 N5 C501 106.5(7) . .
C505 N5 C501 73.5(7) 2_755 .
C503 N5 C501 73.6(8) 2_755 .
C503 N5 C501 106.4(8) . .
C507 N5 C501 72.0(8) 2_755 .
C507 N5 C501 108.0(8) . .
C501 N5 C501 180.0(11) 2_755 .
N5 C501 C502 123.2(11) . .
N5 C501 H50A 106.5 . .
C502 C501 H50A 106.5 . .
N5 C501 H50B 106.5 . .
C502 C501 H50B 106.5 . .
H50A C501 H50B 106.5 . .
C501 C502 H50C 109.5 . .
C501 C502 H50D 109.5 . .
H50C C502 H50D 109.5 . .
C501 C502 H50E 109.5 . .
H50C C502 H50E 109.5 . .
H50D C502 H50E 109.5 . .
N5 C503 C504 120.1(10) . .
N5 C503 H50F 107.3 . .
C504 C503 H50F 107.3 . .
N5 C503 H50G 107.3 . .
C504 C503 H50G 107.3 . .
H50F C503 H50G 106.9 . .
C503 C504 H50H 109.5 . .
C503 C504 H50I 109.5 . .
H50H C504 H50I 109.5 . .
C503 C504 H50J 109.5 . .
H50H C504 H50J 109.5 . .
H50I C504 H50J 109.5 . .
N5 C505 C506 116.2(10) . .
N5 C505 H50K 108.2 . .
C506 C505 H50K 108.2 . .
N5 C505 H50L 108.2 . .
C506 C505 H50L 108.2 . .
H50K C505 H50L 107.4 . .
C505 C506 H50M 109.5 . .
C505 C506 H50N 109.5 . .
H50M C506 H50N 109.5 . .
C505 C506 H50O 109.5 . .
H50M C506 H50O 109.5 . .
H50N C506 H50O 109.5 . .
N5 C507 C508 118.7(10) . .
N5 C507 H50P 107.7 . .
C508 C507 H50P 107.7 . .
N5 C507 H50Q 107.7 . .
C508 C507 H50Q 107.7 . .
H50P C507 H50Q 107.1 . .
C507 C508 H50R 109.5 . .
C507 C508 H50S 109.5 . .
H50R C508 H50S 109.5 . .
C507 C508 H50T 109.5 . .
H50R C508 H50T 109.5 . .
H50S C508 H50T 109.5 . .

loop_
_geom_bond_atom_site_label_1
_geom_bond_atom_site_label_2
_geom_bond_distance
_geom_bond_site_symmetry_2
Fe1 C3 1.766(9) .
Fe1 C1 1.785(9) .
Fe1 C2 1.786(9) .
Fe1 Fe2 2.6175(13) .
Fe1 Fe3 2.6410(15) .
Fe1 Fe4 2.7416(13) .
Fe1 H1 1.659(10) .
Fe2 C11 1.744(8) .
Fe2 C10 1.773(8) .
Fe2 C9 1.969(8) .
Fe2 C4 1.991(8) .
Fe2 Fe3 2.5484(14) .
Fe2 Fe4 2.5551(14) .
Fe2 H2 1.749(10) .
Fe3 C5 1.745(8) .
Fe3 C8 1.755(8) .
Fe3 C6 1.915(7) .
Fe3 C4 2.002(8) .
Fe3 Fe4 2.5643(14) .
Fe3 H2 1.745(10) .
Fe4 C12 1.736(8) .
Fe4 C7 1.739(8) .
Fe4 C9 2.033(8) .
Fe4 C6 2.117(7) .
Fe4 H1 1.662(10) .
Fe4 H2 1.749(11) .
C1 O1 1.159(9) .
C2 O2 1.136(9) .
C3 O3 1.148(9) .
C4 O4 1.167(8) .
C5 O5 1.154(8) .
C6 O6 1.154(8) .
C7 O7 1.158(9) .
C8 O8 1.160(8) .
C9 O9 1.146(8) .
C10 O10 1.129(8) .
C11 O11 1.162(8) .
C12 O12 1.155(9) .
Fe5 C22 1.770(8) .
Fe5 C21 1.793(10) .
Fe5 C23 1.796(9) .
Fe5 Fe7 2.6314(16) .
Fe5 Fe6 2.6330(17) .
Fe5 Fe8 2.7243(17) .
Fe5 H3 1.666(10) .
Fe5' C32 2.49(2) .
Fe5' Fe8' 2.53(3) .
Fe5' Fe7' 2.64(3) .
Fe5' Fe6 2.72(2) .
Fe5' H3 0.68(2) .
Fe6 C25 1.783(9) .
Fe6 C27 1.796(10) .
Fe6 C24 1.918(10) .
Fe6 C26 1.959(8) .
Fe6 Fe7' 2.084(17) .
Fe6 Fe8 2.5404(15) .
Fe6 Fe7 2.5675(17) .
Fe6 Fe8' 2.74(2) .
Fe6 H4 1.747(10) .
Fe7 C31 1.732(10) .
Fe7 C30 1.788(10) .
Fe7 C32 1.858(8) .
Fe7 C24 2.077(9) .
Fe7 Fe8 2.5707(17) .
Fe7 H4 1.744(10) .
Fe8 C29 1.726(9) .
Fe8 C28 1.747(8) .
Fe8 C26 2.003(8) .
Fe8 C32 2.154(8) .
Fe8 H3 1.670(10) .
Fe8 H4 1.749(10) .
Fe7' Fe8' 2.64(3) .
Fe8' H4 1.42(2) .
C21 O21 1.151(10) .
C22 O22 1.170(9) .
C23 O23 1.128(9) .
C24 O24 1.192(10) .
C25 O25 1.137(9) .
C26 O26 1.176(9) .
C27 O27 1.118(10) .
C28 O28 1.142(8) .
C29 O29 1.133(9) .
C30 O30 1.124(10) .
C31 O31 1.173(9) .
C32 O32 1.193(9) .
N1 C101 1.477(7) .
N1 C103 1.479(7) .
N1 C107 1.498(7) .
N1 C105 1.499(7) .
C101 C102 1.527(7) .
C101 H10A 0.9700 .
C101 H10B 0.9700 .
C102 H10C 0.9600 .
C102 H10D 0.9600 .
C102 H10E 0.9600 .
C103 C104 1.541(7) .
C103 H10F 0.9700 .
C103 H10G 0.9700 .
C104 H10H 0.9600 .
C104 H10I 0.9600 .
C104 H10J 0.9600 .
C105 C106 1.538(7) .
C105 H10K 0.9700 .
C105 H10L 0.9700 .
C106 H10M 0.9600 .
C106 H10N 0.9600 .
C106 H10O 0.9600 .
C107 C108 1.544(7) .
C107 H10P 0.9700 .
C107 H10Q 0.9700 .
C108 H10R 0.9600 .
C108 H10S 0.9600 .
C108 H10T 0.9600 .
N2 C207 1.477(7) .
N2 C203 1.479(7) .
N2 C205 1.493(7) .
N2 C201 1.494(7) .
C201 C202 1.549(8) .
C201 H20A 0.9700 .
C201 H20B 0.9700 .
C202 H20C 0.9600 .
C202 H20D 0.9600 .
C202 H20E 0.9600 .
C203 C204 1.523(7) .
C203 H20F 0.9700 .
C203 H20G 0.9700 .
C204 H20H 0.9600 .
C204 H20I 0.9600 .
C204 H20J 0.9600 .
C205 C206 1.535(8) .
C205 H20K 0.9700 .
C205 H20L 0.9700 .
C206 H20M 0.9600 .
C206 H20N 0.9600 .
C206 H20O 0.9600 .
C207 C208 1.517(7) .
C207 H20P 0.9700 .
C207 H20Q 0.9700 .
C208 H20R 0.9600 .
C208 H20S 0.9600 .
C208 H20T 0.9600 .
N3 C301 1.467(7) .
N3 C317 1.469(8) .
N3 C303 1.474(7) .
N3 C315 1.475(8) .
N3 C305 1.486(7) .
N3 C311 1.490(8) .
N3 C313 1.490(8) .
N3 C307 1.502(7) .
C301 C302 1.512(8) .
C301 H30A 0.9700 .
C301 H30B 0.9700 .
C302 H30C 0.9600 .
C302 H30D 0.9600 .
C302 H30E 0.9600 .
C303 C304 1.527(8) .
C303 H30F 0.9700 .
C303 H30G 0.9700 .
C304 H30H 0.9600 .
C304 H30I 0.9600 .
C304 H30J 0.9600 .
C305 C306 1.506(8) .
C305 H30K 0.9700 .
C305 H30L 0.9700 .
C306 H30M 0.9600 .
C306 H30N 0.9600 .
C306 H30O 0.9600 .
C307 C308 1.523(8) .
C307 H30P 0.9700 .
C307 H30Q 0.9700 .
C308 H30R 0.9600 .
C308 H30S 0.9600 .
C308 H30T 0.9600 .
C311 C312 1.533(8) .
C311 H31A 0.9700 .
C311 H31B 0.9700 .
C312 H31C 0.9600 .
C312 H31D 0.9600 .
C312 H31E 0.9600 .
C313 C314 1.514(9) .
C313 H31F 0.9700 .
C313 H31G 0.9700 .
C314 H31H 0.9600 .
C314 H31I 0.9600 .
C314 H31J 0.9600 .
C315 C316 1.529(9) .
C315 H31K 0.9700 .
C315 H31L 0.9700 .
C316 H31M 0.9600 .
C316 H31N 0.9600 .
C316 H31O 0.9600 .
C317 C318 1.522(8) .
C317 H31P 0.9700 .
C317 H31Q 0.9700 .
C318 H31R 0.9600 .
C318 H31S 0.9600 .
C318 H31T 0.9600 .
N4 C403 1.466(8) 2_556
N4 C403 1.466(8) .
N4 C405 1.470(8) 2_556
N4 C405 1.470(8) .
N4 C401 1.480(8) 2_556
N4 C401 1.480(8) .
N4 C407 1.481(8) 2_556
N4 C407 1.481(8) .
C401 C402 1.514(9) .
C401 H40A 0.9700 .
C401 H40B 0.9700 .
C402 H40C 0.9600 .
C402 H40D 0.9600 .
C402 H40E 0.9600 .
C403 C404 1.535(9) .
C403 H40F 0.9700 .
C403 H40G 0.9700 .
C404 H40H 0.9600 .
C404 H40I 0.9600 .
C404 H40J 0.9600 .
C405 C406 1.520(9) .
C405 H40K 0.9700 .
C405 H40L 0.9700 .
C406 H40M 0.9600 .
C406 H40N 0.9600 .
C406 H40O 0.9600 .
C407 C408 1.504(8) .
C407 H40P 0.9700 .
C407 H40Q 0.9700 .
C408 H40R 0.9600 .
C408 H40S 0.9600 .
C408 H40T 0.9600 .
N5 C505 1.454(7) .
N5 C505 1.454(7) 2_755
N5 C503 1.485(7) 2_755
N5 C503 1.485(7) .
N5 C507 1.491(7) 2_755
N5 C507 1.491(7) .
N5 C501 1.500(7) 2_755
N5 C501 1.500(7) .
C501 C502 1.519(8) .
C501 H50A 0.9700 .
C501 H50B 0.9700 .
C502 H50C 0.9600 .
C502 H50D 0.9600 .
C502 H50E 0.9600 .
C503 C504 1.518(8) .
C503 H50F 0.9700 .
C503 H50G 0.9700 .
C504 H50H 0.9600 .
C504 H50I 0.9600 .
C504 H50J 0.9600 .
C505 C506 1.525(8) .
C505 H50K 0.9700 .
C505 H50L 0.9700 .
C506 H50M 0.9600 .
C506 H50N 0.9600 .
C506 H50O 0.9600 .
C507 C508 1.522(8) .
C507 H50P 0.9700 .
C507 H50Q 0.9700 .
C508 H50R 0.9600 .
C508 H50S 0.9600 .
C508 H50T 0.9600 .

loop_
_geom_torsion_atom_site_label_1
_geom_torsion_atom_site_label_2
_geom_torsion_atom_site_label_3
_geom_torsion_atom_site_label_4
_geom_torsion
_geom_torsion_site_symmetry_1
C3 Fe1 Fe2 C11 55.5(3) .
C1 Fe1 Fe2 C11 169.0(7) .
C2 Fe1 Fe2 C11 -38.8(3) .
Fe3 Fe1 Fe2 C11 147.8(2) .
Fe4 Fe1 Fe2 C11 -143.4(2) .
C3 Fe1 Fe2 C10 -92(6) .
C1 Fe1 Fe2 C10 21(6) .
C2 Fe1 Fe2 C10 173(6) .
Fe3 Fe1 Fe2 C10 0(6) .
Fe4 Fe1 Fe2 C10 69(6) .
C3 Fe1 Fe2 C9 148.9(3) .
C1 Fe1 Fe2 C9 -97.7(7) .
C2 Fe1 Fe2 C9 54.6(3) .
Fe3 Fe1 Fe2 C9 -118.8(2) .
Fe4 Fe1 Fe2 C9 -50.0(2) .
C3 Fe1 Fe2 C4 -43.6(3) .
C1 Fe1 Fe2 C4 69.8(7) .
C2 Fe1 Fe2 C4 -138.0(3) .
Fe3 Fe1 Fe2 C4 48.6(2) .
Fe4 Fe1 Fe2 C4 117.4(2) .
C3 Fe1 Fe2 Fe3 -92.2(3) .
C1 Fe1 Fe2 Fe3 21.2(7) .
C2 Fe1 Fe2 Fe3 173.4(3) .
Fe4 Fe1 Fe2 Fe3 68.79(4) .
C3 Fe1 Fe2 Fe4 -161.0(3) .
C1 Fe1 Fe2 Fe4 -47.6(7) .
C2 Fe1 Fe2 Fe4 104.6(3) .
Fe3 Fe1 Fe2 Fe4 -68.79(4) .
C11 Fe2 Fe3 C5 4.6(5) .
C10 Fe2 Fe3 C5 -126.8(5) .
C9 Fe2 Fe3 C5 122.5(4) .
C4 Fe2 Fe3 C5 -52.2(4) .
Fe4 Fe2 Fe3 C5 127.9(4) .
Fe1 Fe2 Fe3 C5 53.2(4) .
C11 Fe2 Fe3 C8 129.8(4) .
C10 Fe2 Fe3 C8 -1.6(4) .
C9 Fe2 Fe3 C8 -112.3(3) .
C4 Fe2 Fe3 C8 73.0(4) .
Fe4 Fe2 Fe3 C8 -106.9(3) .
Fe1 Fe2 Fe3 C8 178.4(3) .
C11 Fe2 Fe3 C6 -118.0(4) .
C10 Fe2 Fe3 C6 110.6(4) .
C9 Fe2 Fe3 C6 -0.1(3) .
C4 Fe2 Fe3 C6 -174.8(3) .
Fe4 Fe2 Fe3 C6 5.3(2) .
Fe1 Fe2 Fe3 C6 -69.4(2) .
C11 Fe2 Fe3 C4 56.8(4) .
C10 Fe2 Fe3 C4 -74.6(4) .
C9 Fe2 Fe3 C4 174.7(3) .
Fe4 Fe2 Fe3 C4 -179.9(3) .
Fe1 Fe2 Fe3 C4 105.4(3) .
C11 Fe2 Fe3 Fe4 -123.3(3) .
C10 Fe2 Fe3 Fe4 105.3(3) .
C9 Fe2 Fe3 Fe4 -5.4(2) .
C4 Fe2 Fe3 Fe4 179.9(3) .
Fe1 Fe2 Fe3 Fe4 -74.66(4) .
C11 Fe2 Fe3 Fe1 -48.7(3) .
C10 Fe2 Fe3 Fe1 180.0(3) .
C9 Fe2 Fe3 Fe1 69.3(2) .
C4 Fe2 Fe3 Fe1 -105.4(3) .
Fe4 Fe2 Fe3 Fe1 74.66(4) .
C3 Fe1 Fe3 C5 -51.7(4) .
C1 Fe1 Fe3 C5 46.3(4) .
C2 Fe1 Fe3 C5 -159.3(7) .
Fe2 Fe1 Fe3 C5 -142.5(3) .
Fe4 Fe1 Fe3 C5 148.7(3) .
C3 Fe1 Fe3 C8 70(3) .
C1 Fe1 Fe3 C8 168(3) .
C2 Fe1 Fe3 C8 -37(4) .
Fe2 Fe1 Fe3 C8 -21(3) .
Fe4 Fe1 Fe3 C8 -89(3) .
C3 Fe1 Fe3 C6 -148.4(3) .
C1 Fe1 Fe3 C6 -50.4(3) .
C2 Fe1 Fe3 C6 104.0(7) .
Fe2 Fe1 Fe3 C6 120.8(2) .
Fe4 Fe1 Fe3 C6 51.9(2) .
C3 Fe1 Fe3 C4 42.5(3) .
C1 Fe1 Fe3 C4 140.4(3) .
C2 Fe1 Fe3 C4 -65.1(7) .
Fe2 Fe1 Fe3 C4 -48.3(2) .
Fe4 Fe1 Fe3 C4 -117.2(2) .
C3 Fe1 Fe3 Fe2 90.8(2) .
C1 Fe1 Fe3 Fe2 -171.2(3) .
C2 Fe1 Fe3 Fe2 -16.8(6) .
Fe4 Fe1 Fe3 Fe2 -68.84(4) .
C3 Fe1 Fe3 Fe4 159.7(2) .
C1 Fe1 Fe3 Fe4 -102.4(3) .
C2 Fe1 Fe3 Fe4 52.1(6) .
Fe2 Fe1 Fe3 Fe4 68.84(4) .
C11 Fe2 Fe4 C12 -133.7(4) .
C10 Fe2 Fe4 C12 -5.9(4) .
C9 Fe2 Fe4 C12 -85.5(4) .
C4 Fe2 Fe4 C12 100.8(3) .
Fe3 Fe2 Fe4 C12 100.9(3) .
Fe1 Fe2 Fe4 C12 171.4(3) .
C11 Fe2 Fe4 C7 -18.1(7) .
C10 Fe2 Fe4 C7 109.7(6) .
C9 Fe2 Fe4 C7 30.1(6) .
C4 Fe2 Fe4 C7 -143.6(6) .
Fe3 Fe2 Fe4 C7 -143.5(6) .
Fe1 Fe2 Fe4 C7 -73.0(6) .
C11 Fe2 Fe4 C9 -48.2(4) .
C10 Fe2 Fe4 C9 79.6(4) .
C4 Fe2 Fe4 C9 -173.7(3) .
Fe3 Fe2 Fe4 C9 -173.6(3) .
Fe1 Fe2 Fe4 C9 -103.1(3) .
C11 Fe2 Fe4 C6 120.8(4) .
C10 Fe2 Fe4 C6 -111.4(3) .
C9 Fe2 Fe4 C6 169.0(3) .
C4 Fe2 Fe4 C6 -4.7(3) .
Fe3 Fe2 Fe4 C6 -4.57(18) .
Fe1 Fe2 Fe4 C6 65.94(19) .
C11 Fe2 Fe4 Fe3 125.4(3) .
C10 Fe2 Fe4 Fe3 -106.8(3) .
C9 Fe2 Fe4 Fe3 173.6(3) .
C4 Fe2 Fe4 Fe3 -0.1(2) .
Fe1 Fe2 Fe4 Fe3 70.51(4) .
C11 Fe2 Fe4 Fe1 54.9(3) .
C10 Fe2 Fe4 Fe1 -177.3(3) .
C9 Fe2 Fe4 Fe1 103.1(3) .
C4 Fe2 Fe4 Fe1 -70.6(2) .
Fe3 Fe2 Fe4 Fe1 -70.51(4) .
C5 Fe3 Fe4 C12 142.5(4) .
C8 Fe3 Fe4 C12 7.3(4) .
C6 Fe3 Fe4 C12 87.5(4) .
C4 Fe3 Fe4 C12 -98.4(3) .
Fe2 Fe3 Fe4 C12 -98.4(3) .
Fe1 Fe3 Fe4 C12 -168.2(3) .
C5 Fe3 Fe4 C7 32.9(5) .
C8 Fe3 Fe4 C7 -102.3(5) .
C6 Fe3 Fe4 C7 -22.1(5) .
C4 Fe3 Fe4 C7 152.0(5) .
Fe2 Fe3 Fe4 C7 151.9(4) .
Fe1 Fe3 Fe4 C7 82.2(4) .
C5 Fe3 Fe4 C9 -113.9(4) .
C8 Fe3 Fe4 C9 110.9(3) .
C6 Fe3 Fe4 C9 -168.9(3) .
C4 Fe3 Fe4 C9 5.2(3) .
Fe2 Fe3 Fe4 C9 5.1(2) .
Fe1 Fe3 Fe4 C9 -64.6(2) .
C5 Fe3 Fe4 C6 55.0(4) .
C8 Fe3 Fe4 C6 -80.2(3) .
C4 Fe3 Fe4 C6 174.1(3) .
Fe2 Fe3 Fe4 C6 174.0(2) .
Fe1 Fe3 Fe4 C6 104.3(2) .
C5 Fe3 Fe4 Fe2 -119.0(4) .
C8 Fe3 Fe4 Fe2 105.8(3) .
C6 Fe3 Fe4 Fe2 -174.0(2) .
C4 Fe3 Fe4 Fe2 0.1(2) .
Fe1 Fe3 Fe4 Fe2 -69.72(4) .
C5 Fe3 Fe4 Fe1 -49.3(4) .
C8 Fe3 Fe4 Fe1 175.5(3) .
C6 Fe3 Fe4 Fe1 -104.3(2) .
C4 Fe3 Fe4 Fe1 69.8(2) .
Fe2 Fe3 Fe4 Fe1 69.72(4) .
C3 Fe1 Fe4 C12 4.9(10) .
C1 Fe1 Fe4 C12 132.2(9) .
C2 Fe1 Fe4 C12 -119.4(9) .
Fe2 Fe1 Fe4 C12 -29.1(8) .
Fe3 Fe1 Fe4 C12 41.6(8) .
C3 Fe1 Fe4 C7 -175.9(5) .
C1 Fe1 Fe4 C7 -48.6(4) .
C2 Fe1 Fe4 C7 59.8(4) .
Fe2 Fe1 Fe4 C7 150.1(3) .
Fe3 Fe1 Fe4 C7 -139.2(3) .
C3 Fe1 Fe4 C9 82.7(5) .
C1 Fe1 Fe4 C9 -150.0(4) .
C2 Fe1 Fe4 C9 -41.6(3) .
Fe2 Fe1 Fe4 C9 48.7(2) .
Fe3 Fe1 Fe4 C9 119.4(2) .
C3 Fe1 Fe4 C6 -83.0(5) .
C1 Fe1 Fe4 C6 44.4(3) .
C2 Fe1 Fe4 C6 152.7(3) .
Fe2 Fe1 Fe4 C6 -117.0(2) .
Fe3 Fe1 Fe4 C6 -46.3(2) .
C3 Fe1 Fe4 Fe2 34.0(4) .
C1 Fe1 Fe4 Fe2 161.4(3) .
C2 Fe1 Fe4 Fe2 -90.3(2) .
Fe3 Fe1 Fe4 Fe2 70.71(4) .
C3 Fe1 Fe4 Fe3 -36.7(4) .
C1 Fe1 Fe4 Fe3 90.6(3) .
C2 Fe1 Fe4 Fe3 -161.0(3) .
Fe2 Fe1 Fe4 Fe3 -70.71(4) .
C3 Fe1 C1 O1 -4(25) .
C2 Fe1 C1 O1 92(25) .
Fe2 Fe1 C1 O1 -116(25) .
Fe3 Fe1 C1 O1 -98(25) .
Fe4 Fe1 C1 O1 -156(25) .
C3 Fe1 C2 O2 -33(17) .
C1 Fe1 C2 O2 -132(17) .
Fe2 Fe1 C2 O2 60(17) .
Fe3 Fe1 C2 O2 74(17) .
Fe4 Fe1 C2 O2 118(17) .
C1 Fe1 C3 O3 67(7) .
C2 Fe1 C3 O3 -36(7) .
Fe2 Fe1 C3 O3 -135(7) .
Fe3 Fe1 C3 O3 167(7) .
Fe4 Fe1 C3 O3 -163(7) .
C11 Fe2 C4 O4 36.7(10) .
C10 Fe2 C4 O4 -60.7(10) .
C9 Fe2 C4 O4 164.3(9) .
Fe3 Fe2 C4 O4 179.9(11) .
Fe4 Fe2 C4 O4 180.0(9) .
Fe1 Fe2 C4 O4 121.3(9) .
C11 Fe2 C4 Fe3 -143.2(3) .
C10 Fe2 C4 Fe3 119.5(3) .
C9 Fe2 C4 Fe3 -15.6(10) .
Fe4 Fe2 C4 Fe3 0.1(2) .
Fe1 Fe2 C4 Fe3 -58.58(15) .
C5 Fe3 C4 O4 -36.8(9) .
C8 Fe3 C4 O4 59.9(9) .
C6 Fe3 C4 O4 -163.1(8) .
Fe2 Fe3 C4 O4 -179.9(10) .
Fe4 Fe3 C4 O4 -180.0(8) .
Fe1 Fe3 C4 O4 -122.0(9) .
C5 Fe3 C4 Fe2 143.1(3) .
C8 Fe3 C4 Fe2 -120.2(3) .
C6 Fe3 C4 Fe2 16.8(11) .
Fe4 Fe3 C4 Fe2 -0.1(2) .
Fe1 Fe3 C4 Fe2 57.93(15) .
C8 Fe3 C5 O5 35(12) .
C6 Fe3 C5 O5 -64(12) .
C4 Fe3 C5 O5 129(12) .
Fe2 Fe3 C5 O5 167(12) .
Fe4 Fe3 C5 O5 -106(12) .
Fe1 Fe3 C5 O5 -149(12) .
C5 Fe3 C6 O6 35.7(11) .
C8 Fe3 C6 O6 -61.6(11) .
C4 Fe3 C6 O6 161.7(10) .
Fe2 Fe3 C6 O6 175.7(10) .
Fe4 Fe3 C6 O6 -178.6(12) .
Fe1 Fe3 C6 O6 120.9(11) .
C5 Fe3 C6 Fe4 -145.7(3) .
C8 Fe3 C6 Fe4 116.9(3) .
C4 Fe3 C6 Fe4 -19.7(10) .
Fe2 Fe3 C6 Fe4 -5.7(2) .
Fe1 Fe3 C6 Fe4 -60.52(14) .
C12 Fe4 C6 O6 74.7(8) .
C7 Fe4 C6 O6 -14.7(8) .
C9 Fe4 C6 O6 -156.4(7) .
Fe2 Fe4 C6 O6 -175.6(7) .
Fe3 Fe4 C6 O6 179.0(9) .
Fe1 Fe4 C6 O6 -122.7(7) .
C12 Fe4 C6 Fe3 -104.2(3) .
C7 Fe4 C6 Fe3 166.3(3) .
C9 Fe4 C6 Fe3 24.6(7) .
Fe2 Fe4 C6 Fe3 5.4(2) .
Fe1 Fe4 C6 Fe3 58.32(15) .
C12 Fe4 C7 O7 -63(44) .
C9 Fe4 C7 O7 -160(100) .
C6 Fe4 C7 O7 37(44) .
Fe2 Fe4 C7 O7 177(100) .
Fe3 Fe4 C7 O7 53(44) .
Fe1 Fe4 C7 O7 117(44) .
C5 Fe3 C8 O8 -174(100) .
C6 Fe3 C8 O8 -76(53) .
C4 Fe3 C8 O8 92(53) .
Fe2 Fe3 C8 O8 45(53) .
Fe4 Fe3 C8 O8 -23(53) .
Fe1 Fe3 C8 O8 65(54) .
C11 Fe2 C9 O9 -27.4(11) .
C10 Fe2 C9 O9 69.6(11) .
C4 Fe2 C9 O9 -155.7(9) .
Fe3 Fe2 C9 O9 -168.6(10) .
Fe4 Fe2 C9 O9 -174.5(12) .
Fe1 Fe2 C9 O9 -112.8(10) .
C11 Fe2 C9 Fe4 147.2(3) .
C10 Fe2 C9 Fe4 -115.9(3) .
C4 Fe2 C9 Fe4 18.9(10) .
Fe3 Fe2 C9 Fe4 6.0(2) .
Fe1 Fe2 C9 Fe4 61.78(16) .
C12 Fe4 C9 O9 -80.0(9) .
C7 Fe4 C9 O9 10.1(10) .
C6 Fe4 C9 O9 150.6(8) .
Fe2 Fe4 C9 O9 175.2(10) .
Fe3 Fe4 C9 O9 169.4(8) .
Fe1 Fe4 C9 O9 116.9(9) .
C12 Fe4 C9 Fe2 104.8(3) .
C7 Fe4 C9 Fe2 -165.2(3) .
C6 Fe4 C9 Fe2 -24.6(7) .
Fe3 Fe4 C9 Fe2 -5.8(2) .
Fe1 Fe4 C9 Fe2 -58.32(16) .
C11 Fe2 C10 O10 158(100) .
C9 Fe2 C10 O10 64(69) .
C4 Fe2 C10 O10 -103(69) .
Fe3 Fe2 C10 O10 -54(69) .
Fe4 Fe2 C10 O10 13(69) .
Fe1 Fe2 C10 O10 -54(73) .
C10 Fe2 C11 O11 -22(10) .
C9 Fe2 C11 O11 77(10) .
C4 Fe2 C11 O11 -118(10) .
Fe3 Fe2 C11 O11 -159(10) .
Fe4 Fe2 C11 O11 112(10) .
Fe1 Fe2 C11 O11 160(10) .
C7 Fe4 C12 O12 -67(45) .
C9 Fe4 C12 O12 37(45) .
C6 Fe4 C12 O12 -163(45) .
Fe2 Fe4 C12 O12 87(45) .
Fe3 Fe4 C12 O12 149(45) .
Fe1 Fe4 C12 O12 113(45) .
C22 Fe5 Fe6 C25 58.7(4) .
C21 Fe5 Fe6 C25 173.5(7) .
C23 Fe5 Fe6 C25 -39.7(4) .
Fe7 Fe5 Fe6 C25 148.4(3) .
Fe8 Fe5 Fe6 C25 -142.3(3) .
C22 Fe5 Fe6 C27 121(4) .
C21 Fe5 Fe6 C27 -125(4) .
C23 Fe5 Fe6 C27 22(4) .
Fe7 Fe5 Fe6 C27 -150(4) .
Fe8 Fe5 Fe6 C27 -80(4) .
C22 Fe5 Fe6 C24 -39.8(4) .
C21 Fe5 Fe6 C24 75.0(7) .
C23 Fe5 Fe6 C24 -138.2(4) .
Fe7 Fe5 Fe6 C24 49.9(3) .
Fe8 Fe5 Fe6 C24 119.2(3) .
C22 Fe5 Fe6 C26 152.4(4) .
C21 Fe5 Fe6 C26 -92.8(7) .
C23 Fe5 Fe6 C26 54.0(3) .
Fe7 Fe5 Fe6 C26 -117.9(2) .
Fe8 Fe5 Fe6 C26 -48.6(2) .
C22 Fe5 Fe6 Fe7' -33.0(7) .
C21 Fe5 Fe6 Fe7' 81.8(9) .
C23 Fe5 Fe6 Fe7' -131.4(7) .
Fe7 Fe5 Fe6 Fe7' 56.7(6) .
Fe8 Fe5 Fe6 Fe7' 126.0(6) .
C22 Fe5 Fe6 Fe8 -159.0(3) .
C21 Fe5 Fe6 Fe8 -44.2(6) .
C23 Fe5 Fe6 Fe8 102.6(3) .
Fe7 Fe5 Fe6 Fe8 -69.33(5) .
C22 Fe5 Fe6 Fe7 -89.7(3) .
C21 Fe5 Fe6 Fe7 25.1(6) .
C23 Fe5 Fe6 Fe7 171.9(3) .
Fe8 Fe5 Fe6 Fe7 69.33(5) .
C22 Fe5 Fe6 Fe5' -168.7(12) .
C21 Fe5 Fe6 Fe5' -54.0(13) .
C23 Fe5 Fe6 Fe5' 92.8(12) .
Fe7 Fe5 Fe6 Fe5' -79.1(11) .
Fe8 Fe5 Fe6 Fe5' -9.7(11) .
C22 Fe5 Fe6 Fe8' -110.7(7) .
C21 Fe5 Fe6 Fe8' 4.0(9) .
C23 Fe5 Fe6 Fe8' 150.8(7) .
Fe7 Fe5 Fe6 Fe8' -21.1(6) .
Fe8 Fe5 Fe6 Fe8' 48.3(6) .
C32 Fe5' Fe6 C25 162.7(6) .
Fe8' Fe5' Fe6 C25 157.9(7) .
Fe7' Fe5' Fe6 C25 82.3(6) .
C32 Fe5' Fe6 C27 -73.8(14) .
Fe8' Fe5' Fe6 C27 -78.5(14) .
Fe7' Fe5' Fe6 C27 -154.1(12) .
C32 Fe5' Fe6 C24 63.6(6) .
Fe8' Fe5' Fe6 C24 58.9(8) .
Fe7' Fe5' Fe6 C24 -16.7(6) .
C32 Fe5' Fe6 C26 -107.3(7) .
Fe8' Fe5' Fe6 C26 -112.0(8) .
Fe7' Fe5' Fe6 C26 172.4(7) .
C32 Fe5' Fe6 Fe7' 80.3(7) .
Fe8' Fe5' Fe6 Fe7' 75.6(9) .
C32 Fe5' Fe6 Fe8 -51.7(5) .
Fe8' Fe5' Fe6 Fe8 -56.4(8) .
Fe7' Fe5' Fe6 Fe8 -132.0(8) .
C32 Fe5' Fe6 Fe7 27.2(3) .
Fe8' Fe5' Fe6 Fe7 22.5(6) .
Fe7' Fe5' Fe6 Fe7 -53.1(5) .
C32 Fe5' Fe6 Fe5 115.1(13) .
Fe8' Fe5' Fe6 Fe5 110.4(13) .
Fe7' Fe5' Fe6 Fe5 34.8(10) .
C32 Fe5' Fe6 Fe8' 4.7(7) .
Fe7' Fe5' Fe6 Fe8' -75.6(9) .
C25 Fe6 Fe7 C31 13.0(5) .
C27 Fe6 Fe7 C31 -124.5(5) .
C24 Fe6 Fe7 C31 -49.3(5) .
C26 Fe6 Fe7 C31 128.4(4) .
Fe7' Fe6 Fe7 C31 -0.5(7) .
Fe8 Fe6 Fe7 C31 132.1(4) .
Fe5 Fe6 Fe7 C31 57.7(4) .
Fe5' Fe6 Fe7 C31 83.4(7) .
Fe8' Fe6 Fe7 C31 155.9(15) .
C25 Fe6 Fe7 C30 135.7(4) .
C27 Fe6 Fe7 C30 -1.9(4) .
C24 Fe6 Fe7 C30 73.4(5) .
C26 Fe6 Fe7 C30 -108.9(4) .
Fe7' Fe6 Fe7 C30 122.2(7) .
Fe8 Fe6 Fe7 C30 -105.3(3) .
Fe5 Fe6 Fe7 C30 -179.6(3) .
Fe5' Fe6 Fe7 C30 -154.0(6) .
Fe8' Fe6 Fe7 C30 -81.4(15) .
C25 Fe6 Fe7 C32 -112.7(4) .
C27 Fe6 Fe7 C32 109.8(4) .
C24 Fe6 Fe7 C32 -175.0(5) .
C26 Fe6 Fe7 C32 2.7(4) .
Fe7' Fe6 Fe7 C32 -126.1(7) .
Fe8 Fe6 Fe7 C32 6.4(3) .
Fe5 Fe6 Fe7 C32 -68.0(3) .
Fe5' Fe6 Fe7 C32 -42.3(6) .
Fe8' Fe6 Fe7 C32 30.2(14) .
C25 Fe6 Fe7 C24 62.3(5) .
C27 Fe6 Fe7 C24 -75.2(5) .
C26 Fe6 Fe7 C24 177.7(5) .
Fe7' Fe6 Fe7 C24 48.8(7) .
Fe8 Fe6 Fe7 C24 -178.6(4) .
Fe5 Fe6 Fe7 C24 107.0(4) .
Fe5' Fe6 Fe7 C24 132.6(7) .
Fe8' Fe6 Fe7 C24 -154.8(15) .
C25 Fe6 Fe7 Fe8 -119.1(3) .
C27 Fe6 Fe7 Fe8 103.4(3) .
C24 Fe6 Fe7 Fe8 178.6(4) .
C26 Fe6 Fe7 Fe8 -3.6(3) .
Fe7' Fe6 Fe7 Fe8 -132.5(6) .
Fe5 Fe6 Fe7 Fe8 -74.34(5) .
Fe5' Fe6 Fe7 Fe8 -48.7(5) .
Fe8' Fe6 Fe7 Fe8 23.8(14) .
C25 Fe6 Fe7 Fe5 -44.7(3) .
C27 Fe6 Fe7 Fe5 177.7(3) .
C24 Fe6 Fe7 Fe5 -107.0(4) .
C26 Fe6 Fe7 Fe5 70.7(3) .
Fe7' Fe6 Fe7 Fe5 -58.2(6) .
Fe8 Fe6 Fe7 Fe5 74.34(5) .
Fe5' Fe6 Fe7 Fe5 25.6(5) .
Fe8' Fe6 Fe7 Fe5 98.2(14) .
C22 Fe5 Fe7 C31 -46.0(4) .
C21 Fe5 Fe7 C31 52.9(4) .
C23 Fe5 Fe7 C31 -159.2(7) .
Fe6 Fe5 Fe7 C31 -137.9(3) .
Fe8 Fe5 Fe7 C31 154.1(3) .
C22 Fe5 Fe7 C30 100(6) .
C21 Fe5 Fe7 C30 -161(6) .
C23 Fe5 Fe7 C30 -13(7) .
Fe6 Fe5 Fe7 C30 9(6) .
Fe8 Fe5 Fe7 C30 -60(6) .
C22 Fe5 Fe7 C32 -146.2(4) .
C21 Fe5 Fe7 C32 -47.3(4) .
C23 Fe5 Fe7 C32 100.7(7) .
Fe6 Fe5 Fe7 C32 122.0(3) .
Fe8 Fe5 Fe7 C32 53.9(3) .
C22 Fe5 Fe7 C24 46.6(4) .
C21 Fe5 Fe7 C24 145.5(4) .
C23 Fe5 Fe7 C24 -66.6(7) .
Fe6 Fe5 Fe7 C24 -45.3(3) .
Fe8 Fe5 Fe7 C24 -113.3(3) .
C22 Fe5 Fe7 Fe6 91.9(3) .
C21 Fe5 Fe7 Fe6 -169.2(3) .
C23 Fe5 Fe7 Fe6 -21.3(7) .
Fe8 Fe5 Fe7 Fe6 -68.06(5) .
C22 Fe5 Fe7 Fe8 159.9(3) .
C21 Fe5 Fe7 Fe8 -101.2(3) .
C23 Fe5 Fe7 Fe8 46.8(7) .
Fe6 Fe5 Fe7 Fe8 68.06(5) .
C25 Fe6 Fe8 C29 -136.5(5) .
C27 Fe6 Fe8 C29 -13.2(4) .
C24 Fe6 Fe8 C29 99.9(4) .
C26 Fe6 Fe8 C29 -83.3(4) .
Fe7' Fe6 Fe8 C29 133.8(5) .
Fe7 Fe6 Fe8 C29 101.1(3) .
Fe5 Fe6 Fe8 C29 170.9(3) .
Fe5' Fe6 Fe8 C29 176.4(7) .
Fe8' Fe6 Fe8 C29 89.9(7) .
C25 Fe6 Fe8 C28 -12.1(7) .
C27 Fe6 Fe8 C28 111.2(6) .
C24 Fe6 Fe8 C28 -135.7(6) .
C26 Fe6 Fe8 C28 41.1(6) .
Fe7' Fe6 Fe8 C28 -101.8(7) .
Fe7 Fe6 Fe8 C28 -134.5(5) .
Fe5 Fe6 Fe8 C28 -64.6(5) .
Fe5' Fe6 Fe8 C28 -59.1(8) .
Fe8' Fe6 Fe8 C28 -145.7(9) .
C25 Fe6 Fe8 C26 -53.2(5) .
C27 Fe6 Fe8 C26 70.1(4) .
C24 Fe6 Fe8 C26 -176.8(5) .
Fe7' Fe6 Fe8 C26 -142.9(6) .
Fe7 Fe6 Fe8 C26 -175.6(3) .
Fe5 Fe6 Fe8 C26 -105.8(3) .
Fe5' Fe6 Fe8 C26 -100.3(7) .
Fe8' Fe6 Fe8 C26 173.2(8) .
C25 Fe6 Fe8 C32 117.2(4) .
C27 Fe6 Fe8 C32 -119.5(4) .
C24 Fe6 Fe8 C32 -6.4(4) .
C26 Fe6 Fe8 C32 170.4(4) .
Fe7' Fe6 Fe8 C32 27.5(5) .
Fe7 Fe6 Fe8 C32 -5.2(2) .
Fe5 Fe6 Fe8 C32 64.7(2) .
Fe5' Fe6 Fe8 C32 70.2(7) .
Fe8' Fe6 Fe8 C32 -16.4(7) .
C25 Fe6 Fe8 Fe7 122.4(4) .
C27 Fe6 Fe8 Fe7 -114.3(3) .
C24 Fe6 Fe8 Fe7 -1.2(3) .
C26 Fe6 Fe8 Fe7 175.6(3) .
Fe7' Fe6 Fe8 Fe7 32.7(5) .
Fe5 Fe6 Fe8 Fe7 69.85(5) .
Fe5' Fe6 Fe8 Fe7 75.4(6) .
Fe8' Fe6 Fe8 Fe7 -11.2(7) .
C25 Fe6 Fe8 Fe5 52.6(4) .
C27 Fe6 Fe8 Fe5 175.9(3) .
C24 Fe6 Fe8 Fe5 -71.0(3) .
C26 Fe6 Fe8 Fe5 105.8(3) .
Fe7' Fe6 Fe8 Fe5 -37.1(5) .
Fe7 Fe6 Fe8 Fe5 -69.85(5) .
Fe5' Fe6 Fe8 Fe5 5.5(6) .
Fe8' Fe6 Fe8 Fe5 -81.1(7) .
C31 Fe7 Fe8 C29 145.2(5) .
C30 Fe7 Fe8 C29 5.9(4) .
C32 Fe7 Fe8 C29 85.7(4) .
C24 Fe7 Fe8 C29 -100.3(4) .
Fe6 Fe7 Fe8 C29 -101.3(3) .
Fe5 Fe7 Fe8 C29 -171.8(3) .
C31 Fe7 Fe8 C28 37.2(6) .
C30 Fe7 Fe8 C28 -102.1(5) .
C32 Fe7 Fe8 C28 -22.2(5) .
C24 Fe7 Fe8 C28 151.7(5) .
Fe6 Fe7 Fe8 C28 150.7(4) .
Fe5 Fe7 Fe8 C28 80.2(4) .
C31 Fe7 Fe8 C26 -109.9(5) .
C30 Fe7 Fe8 C26 110.7(4) .
C32 Fe7 Fe8 C26 -169.4(4) .
C24 Fe7 Fe8 C26 4.6(4) .
Fe6 Fe7 Fe8 C26 3.5(2) .
Fe5 Fe7 Fe8 C26 -67.0(2) .
C31 Fe7 Fe8 C32 59.5(5) .
C30 Fe7 Fe8 C32 -79.8(4) .
C24 Fe7 Fe8 C32 174.0(4) .
Fe6 Fe7 Fe8 C32 172.9(3) .
Fe5 Fe7 Fe8 C32 102.5(3) .
C31 Fe7 Fe8 Fe6 -113.4(4) .
C30 Fe7 Fe8 Fe6 107.2(3) .
C32 Fe7 Fe8 Fe6 -172.9(3) .
C24 Fe7 Fe8 Fe6 1.0(3) .
Fe5 Fe7 Fe8 Fe6 -70.47(5) .
C31 Fe7 Fe8 Fe5 -43.0(4) .
C30 Fe7 Fe8 Fe5 177.7(3) .
C32 Fe7 Fe8 Fe5 -102.5(3) .
C24 Fe7 Fe8 Fe5 71.5(3) .
Fe6 Fe7 Fe8 Fe5 70.47(5) .
C22 Fe5 Fe8 C29 -1.1(12) .
C21 Fe5 Fe8 C29 124.1(11) .
C23 Fe5 Fe8 C29 -129.7(11) .
Fe7 Fe5 Fe8 C29 33.5(11) .
Fe6 Fe5 Fe8 C29 -37.6(11) .
C22 Fe5 Fe8 C28 -169.9(5) .
C21 Fe5 Fe8 C28 -44.6(4) .
C23 Fe5 Fe8 C28 61.6(4) .
Fe7 Fe5 Fe8 C28 -135.2(3) .
Fe6 Fe5 Fe8 C28 153.7(3) .
C22 Fe5 Fe8 C26 84.1(5) .
C21 Fe5 Fe8 C26 -150.7(4) .
C23 Fe5 Fe8 C26 -44.4(3) .
Fe7 Fe5 Fe8 C26 118.8(2) .
Fe6 Fe5 Fe8 C26 47.6(2) .
C22 Fe5 Fe8 C32 -80.1(5) .
C21 Fe5 Fe8 C32 45.2(4) .
C23 Fe5 Fe8 C32 151.4(4) .
Fe7 Fe5 Fe8 C32 -45.4(2) .
Fe6 Fe5 Fe8 C32 -116.5(2) .
C22 Fe5 Fe8 Fe6 36.5(5) .
C21 Fe5 Fe8 Fe6 161.7(3) .
C23 Fe5 Fe8 Fe6 -92.0(3) .
Fe7 Fe5 Fe8 Fe6 71.15(5) .
C22 Fe5 Fe8 Fe7 -34.7(5) .
C21 Fe5 Fe8 Fe7 90.6(3) .
C23 Fe5 Fe8 Fe7 -163.2(3) .
Fe6 Fe5 Fe8 Fe7 -71.15(5) .
C25 Fe6 Fe7' Fe5' -100.2(6) .
C27 Fe6 Fe7' Fe5' 165.5(7) .
C24 Fe6 Fe7' Fe5' 151.9(10) .
C26 Fe6 Fe7' Fe5' -9.6(9) .
Fe8 Fe6 Fe7' Fe5' 29.8(6) .
Fe7 Fe6 Fe7' Fe5' 69.9(6) .
Fe5 Fe6 Fe7' Fe5' -16.9(5) .
Fe8' Fe6 Fe7' Fe5' 61.5(7) .
C25 Fe6 Fe7' Fe8' -161.7(6) .
C27 Fe6 Fe7' Fe8' 104.0(8) .
C24 Fe6 Fe7' Fe8' 90.5(9) .
C26 Fe6 Fe7' Fe8' -71.0(8) .
Fe8 Fe6 Fe7' Fe8' -31.7(6) .
Fe7 Fe6 Fe7' Fe8' 8.4(6) .
Fe5 Fe6 Fe7' Fe8' -78.3(7) .
Fe5' Fe6 Fe7' Fe8' -61.5(7) .
C32 Fe5' Fe7' Fe6 -97.9(6) .
Fe8' Fe5' Fe7' Fe6 -78.6(7) .
C32 Fe5' Fe7' Fe8' -19.3(7) .
Fe6 Fe5' Fe7' Fe8' 78.6(8) .
C32 Fe5' Fe8' Fe7' 137.6(14) .
Fe6 Fe5' Fe8' Fe7' -52.1(6) .
C32 Fe5' Fe8' Fe6 -170.3(15) .
Fe7' Fe5' Fe8' Fe6 52.1(6) .
Fe6 Fe7' Fe8' Fe5' 77.7(7) .
Fe5' Fe7' Fe8' Fe6 -77.7(7) .
C25 Fe6 Fe8' Fe5' -42.0(13) .
C27 Fe6 Fe8' Fe5' 153.7(7) .
C24 Fe6 Fe8' Fe5' -116.2(8) .
C26 Fe6 Fe8' Fe5' 59.3(7) .
Fe7' Fe6 Fe8' Fe5' -76.3(8) .
Fe8 Fe6 Fe8' Fe5' 54.0(7) .
Fe7 Fe6 Fe8' Fe5' -95.1(15) .
Fe5 Fe6 Fe8' Fe5' -23.0(6) .
C25 Fe6 Fe8' Fe7' 34.3(12) .
C27 Fe6 Fe8' Fe7' -130.0(7) .
C24 Fe6 Fe8' Fe7' -39.9(6) .
C26 Fe6 Fe8' Fe7' 135.6(6) .
Fe8 Fe6 Fe8' Fe7' 130.3(8) .
Fe7 Fe6 Fe8' Fe7' -18.9(12) .
Fe5 Fe6 Fe8' Fe7' 53.3(6) .
Fe5' Fe6 Fe8' Fe7' 76.3(8) .
C22 Fe5 C21 O21 -97(20) .
C23 Fe5 C21 O21 3(20) .
Fe7 Fe5 C21 O21 171(20) .
Fe6 Fe5 C21 O21 150(19) .
Fe8 Fe5 C21 O21 113(20) .
C21 Fe5 C22 O22 76(10) .
C23 Fe5 C22 O22 -27(10) .
Fe7 Fe5 C22 O22 174(10) .
Fe6 Fe5 C22 O22 -128(10) .
Fe8 Fe5 C22 O22 -158(10) .
C22 Fe5 C23 O23 58(20) .
C21 Fe5 C23 O23 -43(20) .
Fe7 Fe5 C23 O23 169(20) .
Fe6 Fe5 C23 O23 151(20) .
Fe8 Fe5 C23 O23 -151(20) .
C25 Fe6 C24 O24 43.6(15) .
C27 Fe6 C24 O24 -53.3(15) .
C26 Fe6 C24 O24 174.7(11) .
Fe7' Fe6 C24 O24 117.1(19) .
Fe8 Fe6 C24 O24 -176.4(14) .
Fe7 Fe6 C24 O24 -177.6(17) .
Fe5 Fe6 C24 O24 125.4(15) .
Fe5' Fe6 C24 O24 142.7(15) .
Fe8' Fe6 C24 O24 -169.1(17) .
C25 Fe6 C24 Fe7 -138.7(3) .
C27 Fe6 C24 Fe7 124.3(3) .
C26 Fe6 C24 Fe7 -7.7(15) .
Fe7' Fe6 C24 Fe7 -65.3(8) .
Fe8 Fe6 C24 Fe7 1.3(4) .
Fe5 Fe6 C24 Fe7 -56.9(2) .
Fe5' Fe6 C24 Fe7 -39.7(5) .
Fe8' Fe6 C24 Fe7 8.6(5) .
C31 Fe7 C24 O24 -38.7(11) .
C30 Fe7 C24 O24 57.7(11) .
C32 Fe7 C24 O24 -167.4(10) .
Fe6 Fe7 C24 O24 178.2(13) .
Fe8 Fe7 C24 O24 177.0(10) .
Fe5 Fe7 C24 O24 -124.3(11) .
C31 Fe7 C24 Fe6 143.1(4) .
C30 Fe7 C24 Fe6 -120.5(4) .
C32 Fe7 C24 Fe6 14.4(14) .
Fe8 Fe7 C24 Fe6 -1.2(3) .
Fe5 Fe7 C24 Fe6 57.5(2) .
C27 Fe6 C25 O25 -34(6) .
C24 Fe6 C25 O25 -134(6) .
C26 Fe6 C25 O25 58(6) .
Fe7' Fe6 C25 O25 -169(6) .
Fe8 Fe6 C25 O25 97(6) .
Fe7 Fe6 C25 O25 -179(100) .
Fe5 Fe6 C25 O25 143(6) .
Fe5' Fe6 C25 O25 126(6) .
Fe8' Fe6 C25 O25 160(6) .
C25 Fe6 C26 O26 -37.2(12) .
C27 Fe6 C26 O26 58.5(12) .
C24 Fe6 C26 O26 -168.7(13) .
Fe7' Fe6 C26 O26 -124.9(12) .
Fe8 Fe6 C26 O26 -179.4(13) .
Fe7 Fe6 C26 O26 -175.3(10) .
Fe5 Fe6 C26 O26 -119.5(11) .
Fe5' Fe6 C26 O26 -134.3(13) .
Fe8' Fe6 C26 O26 176.0(12) .
C25 Fe6 C26 Fe8 142.2(3) .
C27 Fe6 C26 Fe8 -122.1(3) .
C24 Fe6 C26 Fe8 10.6(15) .
Fe7' Fe6 C26 Fe8 54.4(7) .
Fe7 Fe6 C26 Fe8 4.1(3) .
Fe5 Fe6 C26 Fe8 59.89(19) .
Fe5' Fe6 C26 Fe8 45.1(5) .
Fe8' Fe6 C26 Fe8 -4.7(5) .
C29 Fe8 C26 O26 -72.2(11) .
C28 Fe8 C26 O26 18.4(12) .
C32 Fe8 C26 O26 158.5(9) .
Fe6 Fe8 C26 O26 179.4(12) .
Fe7 Fe8 C26 O26 175.3(10) .
Fe5 Fe8 C26 O26 122.0(11) .
C29 Fe8 C26 Fe6 108.4(3) .
C28 Fe8 C26 Fe6 -160.9(3) .
C32 Fe8 C26 Fe6 -20.9(8) .
Fe7 Fe8 C26 Fe6 -4.0(3) .
Fe5 Fe8 C26 Fe6 -57.33(18) .
C25 Fe6 C27 O27 -12(20) .
C24 Fe6 C27 O27 86(20) .
C26 Fe6 C27 O27 -106(20) .
Fe7' Fe6 C27 O27 78(20) .
Fe8 Fe6 C27 O27 -152(20) .
Fe7 Fe6 C27 O27 138(20) .
Fe5 Fe6 C27 O27 -74(21) .
Fe5' Fe6 C27 O27 -136(19) .
Fe8' Fe6 C27 O27 159(20) .
C29 Fe8 C28 O28 -67(9) .
C26 Fe8 C28 O28 -164(9) .
C32 Fe8 C28 O28 33(9) .
Fe6 Fe8 C28 O28 165(9) .
Fe7 Fe8 C28 O28 49(10) .
Fe5 Fe8 C28 O28 110(9) .
C28 Fe8 C29 O29 -26(12) .
C26 Fe8 C29 O29 81(12) .
C32 Fe8 C29 O29 -120(12) .
Fe6 Fe8 C29 O29 131(12) .
Fe7 Fe8 C29 O29 -165(12) .
Fe5 Fe8 C29 O29 164(12) .
C31 Fe7 C30 O30 -14(10) .
C32 Fe7 C30 O30 87(10) .
C24 Fe7 C30 O30 -107(10) .
Fe6 Fe7 C30 O30 -152(10) .
Fe8 Fe7 C30 O30 141(10) .
Fe5 Fe7 C30 O30 -160(6) .
C30 Fe7 C31 O31 -28(16) .
C32 Fe7 C31 O31 -126(16) .
C24 Fe7 C31 O31 69(16) .
Fe6 Fe7 C31 O31 102(16) .
Fe8 Fe7 C31 O31 -172(16) .
Fe5 Fe7 C31 O31 150(16) .
C31 Fe7 C32 O32 31.6(16) .
C30 Fe7 C32 O32 -65.8(16) .
C24 Fe7 C32 O32 159.3(13) .
Fe6 Fe7 C32 O32 170.9(14) .
Fe8 Fe7 C32 O32 177.6(17) .
Fe5 Fe7 C32 O32 116.5(16) .
C31 Fe7 C32 Fe8 -146.0(3) .
C30 Fe7 C32 Fe8 116.7(3) .
C24 Fe7 C32 Fe8 -18.2(13) .
Fe6 Fe7 C32 Fe8 -6.7(3) .
Fe5 Fe7 C32 Fe8 -61.08(17) .
C31 Fe7 C32 Fe5' -97.8(6) .
C30 Fe7 C32 Fe5' 164.8(6) .
C24 Fe7 C32 Fe5' 29.9(14) .
Fe6 Fe7 C32 Fe5' 41.5(5) .
Fe8 Fe7 C32 Fe5' 48.2(5) .
Fe5 Fe7 C32 Fe5' -12.9(5) .
C29 Fe8 C32 O32 75.3(9) .
C28 Fe8 C32 O32 -13.7(9) .
C26 Fe8 C32 O32 -155.8(7) .
Fe6 Fe8 C32 O32 -172.2(8) .
Fe7 Fe8 C32 O32 -178.5(10) .
Fe5 Fe8 C32 O32 -118.8(9) .
C29 Fe8 C32 Fe7 -106.2(3) .
C28 Fe8 C32 Fe7 164.9(4) .
C26 Fe8 C32 Fe7 22.7(8) .
Fe6 Fe8 C32 Fe7 6.4(3) .
Fe5 Fe8 C32 Fe7 59.7(2) .
C29 Fe8 C32 Fe5' 178.5(7) .
C28 Fe8 C32 Fe5' 89.5(7) .
C26 Fe8 C32 Fe5' -52.7(10) .
Fe6 Fe8 C32 Fe5' -69.0(7) .
Fe7 Fe8 C32 Fe5' -75.3(7) .
Fe5 Fe8 C32 Fe5' -15.6(7) .
Fe8' Fe5' C32 O32 -179.8(16) .
Fe7' Fe5' C32 O32 -143.3(8) .
Fe6 Fe5' C32 O32 171.5(7) .
Fe8' Fe5' C32 Fe7 -26.1(12) .
Fe7' Fe5' C32 Fe7 10.4(5) .
Fe6 Fe5' C32 Fe7 -34.7(4) .
Fe8' Fe5' C32 Fe8 65.9(13) .
Fe7' Fe5' C32 Fe8 102.4(8) .
Fe6 Fe5' C32 Fe8 57.3(4) .
C103 N1 C101 C102 -57.7(11) .
C107 N1 C101 C102 63.2(10) .
C105 N1 C101 C102 -177.5(9) .
C101 N1 C103 C104 -55.3(11) .
C107 N1 C103 C104 -178.1(9) .
C105 N1 C103 C104 61.9(11) .
C101 N1 C105 C106 -179.1(8) .
C103 N1 C105 C106 60.7(9) .
C107 N1 C105 C106 -58.5(9) .
C101 N1 C107 C108 60.9(9) .
C103 N1 C107 C108 -176.6(8) .
C105 N1 C107 C108 -56.2(9) .
C207 N2 C201 C202 57.7(10) .
C203 N2 C201 C202 -61.1(10) .
C205 N2 C201 C202 178.2(8) .
C207 N2 C203 C204 -177.1(8) .
C205 N2 C203 C204 60.2(10) .
C201 N2 C203 C204 -57.2(10) .
C207 N2 C205 C206 -57.7(11) .
C203 N2 C205 C206 63.5(10) .
C201 N2 C205 C206 -177.5(9) .
C203 N2 C207 C208 179.4(8) .
C205 N2 C207 C208 -57.4(11) .
C201 N2 C207 C208 60.2(10) .
C317 N3 C301 C302 126.7(16) .
C303 N3 C301 C302 -55.9(16) .
C315 N3 C301 C302 160(18) .
C305 N3 C301 C302 -178.9(13) .
C311 N3 C301 C302 5.0(14) .
C313 N3 C301 C302 -110.9(15) .
C307 N3 C301 C302 62.6(15) .
C301 N3 C303 C304 -50.4(16) .
C317 N3 C303 C304 -22(12) .
C315 N3 C303 C304 127.7(16) .
C305 N3 C303 C304 70.7(15) .
C311 N3 C303 C304 -114.8(15) .
C313 N3 C303 C304 4.0(15) .
C307 N3 C303 C304 -172.3(14) .
C301 N3 C305 C306 179.4(14) .
C317 N3 C305 C306 -130.9(16) .
C303 N3 C305 C306 54.4(16) .
C315 N3 C305 C306 -1.8(15) .
C311 N3 C305 C306 -47(10) .
C313 N3 C305 C306 116.8(16) .
C307 N3 C305 C306 -60.4(16) .
C301 N3 C307 C308 59.3(13) .
C317 N3 C307 C308 5.7(13) .
C303 N3 C307 C308 -176.8(11) .
C315 N3 C307 C308 -117.4(13) .
C305 N3 C307 C308 -58.3(13) .
C311 N3 C307 C308 123.0(14) .
C313 N3 C307 C308 148(8) .
C301 N3 C311 C312 -5.1(15) .
C317 N3 C311 C312 -57.7(17) .
C303 N3 C311 C312 117.0(16) .
C315 N3 C311 C312 176.3(15) .
C305 N3 C311 C312 -140(9) .
C313 N3 C311 C312 57.0(17) .
C307 N3 C311 C312 -125.7(17) .
C301 N3 C313 C314 130(2) .
C317 N3 C313 C314 -179(2) .
C303 N3 C313 C314 3.2(19) .
C315 N3 C313 C314 -53(2) .
C305 N3 C313 C314 -115(2) .
C311 N3 C313 C314 63(2) .
C307 N3 C313 C314 39(10) .
C301 N3 C315 C316 11(20) .
C317 N3 C315 C316 44(2) .
C303 N3 C315 C316 -133.7(19) .
C305 N3 C315 C316 -10.4(16) .
C311 N3 C315 C316 165.8(17) .
C313 N3 C315 C316 -76.8(19) .
C307 N3 C315 C316 109.7(18) .
C301 N3 C317 C318 -127.0(19) .
C303 N3 C317 C318 -156(10) .
C315 N3 C317 C318 54.9(19) .
C305 N3 C317 C318 108.9(17) .
C311 N3 C317 C318 -65.5(18) .
C313 N3 C317 C318 178.1(16) .
C307 N3 C317 C318 -5.7(15) .
C403 N4 C401 C402 120(2) 2_556
C403 N4 C401 C402 -60(2) .
C405 N4 C401 C402 -110(2) 2_556
C405 N4 C401 C402 70(2) .
C401 N4 C401 C402 -30(100) 2_556
C407 N4 C401 C402 5(2) 2_556
C407 N4 C401 C402 -175(2) .
C403 N4 C403 C404 -120(100) 2_556
C405 N4 C403 C404 14(2) 2_556
C405 N4 C403 C404 -166(2) .
C401 N4 C403 C404 142(3) 2_556
C401 N4 C403 C404 -38(3) .
C407 N4 C403 C404 -108(2) 2_556
C407 N4 C403 C404 72(2) .
C403 N4 C405 C406 -9(2) 2_556
C403 N4 C405 C406 171(2) .
C405 N4 C405 C406 171(100) 2_556
C401 N4 C405 C406 -139(2) 2_556
C401 N4 C405 C406 41(2) .
C407 N4 C405 C406 112(2) 2_556
C407 N4 C405 C406 -68(2) .
C403 N4 C407 C408 -98(3) 2_556
C403 N4 C407 C408 82(3) .
C405 N4 C407 C408 136(3) 2_556
C405 N4 C407 C408 -44(3) .
C401 N4 C407 C408 21(3) 2_556
C401 N4 C407 C408 -159(3) .
C407 N4 C407 C408 -31(67) 2_556
C505 N5 C501 C502 -178.0(15) .
C505 N5 C501 C502 2.0(15) 2_755
C503 N5 C501 C502 126.4(17) 2_755
C503 N5 C501 C502 -53.6(17) .
C507 N5 C501 C502 -121.4(17) 2_755
C507 N5 C501 C502 58.6(17) .
C501 N5 C501 C502 -124(100) 2_755
C505 N5 C503 C504 55.2(16) .
C505 N5 C503 C504 -124.8(16) 2_755
C503 N5 C503 C504 -127(100) 2_755
C507 N5 C503 C504 2.5(13) 2_755
C507 N5 C503 C504 -177.5(13) .
C501 N5 C503 C504 116.9(15) 2_755
C501 N5 C503 C504 -63.1(15) .
C505 N5 C505 C506 23(100) 2_755
C503 N5 C505 C506 -116.6(16) 2_755
C503 N5 C505 C506 63.4(16) .
C507 N5 C505 C506 120.8(15) 2_755
C507 N5 C505 C506 -59.2(15) .
C501 N5 C505 C506 1.5(14) 2_755
C501 N5 C505 C506 -178.5(14) .
C505 N5 C507 C508 -55.6(14) .
C505 N5 C507 C508 124.4(14) 2_755
C503 N5 C507 C508 -4.0(13) 2_755
C503 N5 C507 C508 176.0(13) .
C507 N5 C507 C508 -105(100) 2_755
C501 N5 C507 C508 -117.2(14) 2_755
C501 N5 C507 C508 62.8(14) .
